data_7219965
loop_
_publ_author_name
'Husain, Ahmad'
'Oliver, Clive L.'

_publ_section_title
;
 Novel mixed 1D--2D lanthanide coordination polymers based on
 p-sulfonatocalix[4]arene and 4,4&#x2032;-bipyridine-N,N&#x2032;-dioxide
 where p-sulfonatocalix[4]arene acts as a guest
;
_journal_issue 15
_journal_name_full CrystEngComm
_journal_page_first 3023
_journal_paper_doi 10.1039/C5CE00153F
_journal_volume 17
_journal_year 2015
_chemical_formula_moiety 'C48 H53 N5 O32 S4 Sm2, C20 H20 N6 O12 Sm, C10 H8 N2 O2, 12(H2 O), N O3'
_chemical_formula_sum 'C78 H105 N14 O61 S4 Sm3'
_chemical_formula_weight 2793.95
_space_group_crystal_system triclinic
_space_group_IT_number 2
_space_group_name_Hall '-P 1'
_space_group_name_H-M_alt 'P -1'
_symmetry_space_group_name_Hall '-P 1'
_symmetry_space_group_name_H-M 'P -1'
_atom_sites_solution_hydrogens mixed
_atom_sites_solution_primary direct
_audit_creation_date 2015-03-11
_audit_creation_method
;
Olex2 1.2
(compiled 2015.01.26 svn.r3150 for OlexSys, GUI svn.r4998)
;
_audit_update_record
;
2015-03-16 deposited with the CCDC.
2015-03-20 downloaded from the CCDC.
;
_cell_angle_alpha 116.848(2)
_cell_angle_beta 91.344(2)
_cell_angle_gamma 90.928(2)
_cell_formula_units_Z 2
_cell_length_a 15.9282(12)
_cell_length_b 18.6918(15)
_cell_length_c 19.2219(15)
_cell_measurement_reflns_used 9603
_cell_measurement_temperature 173.15
_cell_measurement_theta_max 30.54
_cell_measurement_theta_min 2.18
_cell_volume 5102.3(7)
_computing_molecular_graphics 'Olex2 (Dolomanov et al., 2009)'
_computing_publication_material 'Olex2 (Dolomanov et al., 2009)'
_computing_structure_refinement 'ShelXL (Sheldrick, 2008)'
_computing_structure_solution 'ShelXS (Sheldrick, 2008)'
_diffrn_ambient_temperature 173.15
_diffrn_measured_fraction_theta_full 1.000
_diffrn_measured_fraction_theta_max 0.999
_diffrn_measurement_device_type 'Bruker APEX-II CCD'
_diffrn_measurement_method '\f and \w scans'
_diffrn_radiation_monochromator graphite
_diffrn_radiation_type MoK\a
_diffrn_radiation_wavelength 0.71073
_diffrn_reflns_av_unetI/netI 0.0376
_diffrn_reflns_Laue_measured_fraction_full 1.000
_diffrn_reflns_Laue_measured_fraction_max 0.999
_diffrn_reflns_limit_h_max 20
_diffrn_reflns_limit_h_min -20
_diffrn_reflns_limit_k_max 21
_diffrn_reflns_limit_k_min -23
_diffrn_reflns_limit_l_max 24
_diffrn_reflns_limit_l_min 0
_diffrn_reflns_number 39868
_diffrn_reflns_point_group_measured_fraction_full 1.000
_diffrn_reflns_point_group_measured_fraction_max 0.999
_diffrn_reflns_theta_full 25.242
_diffrn_reflns_theta_max 27.000
_diffrn_reflns_theta_min 1.188
_diffrn_standards_number 0
_exptl_absorpt_coefficient_mu 1.903
_exptl_absorpt_correction_T_max 0.7461
_exptl_absorpt_correction_T_min 0.6247
_exptl_absorpt_correction_type multi-scan
_exptl_absorpt_process_details SADABS-2008/1
_exptl_crystal_colour yellow
_exptl_crystal_colour_primary yellow
_exptl_crystal_density_diffrn 1.811
_exptl_crystal_description block
_exptl_crystal_F_000 2794
_exptl_crystal_recrystallization_method 'Crsytal were obtained from evaporating the solution at room temperature'
_exptl_crystal_size_max 0.55
_exptl_crystal_size_mid 0.24
_exptl_crystal_size_min 0.2
_refine_diff_density_max 1.220
_refine_diff_density_min -0.978
_refine_diff_density_rms 0.116
_refine_ls_extinction_method none
_refine_ls_goodness_of_fit_ref 1.060
_refine_ls_hydrogen_treatment mixed
_refine_ls_matrix_type full
_refine_ls_number_parameters 1522
_refine_ls_number_reflns 39868
_refine_ls_number_restraints 1338
_refine_ls_restrained_S_all 1.057
_refine_ls_R_factor_all 0.0416
_refine_ls_R_factor_gt 0.0373
_refine_ls_shift/su_max 0.010
_refine_ls_shift/su_mean 0.000
_refine_ls_structure_factor_coef Fsqd
_refine_ls_weighting_details 'w=1/[\s^2^(Fo^2^)+(0.0509P)^2^+16.6018P] where P=(Fo^2^+2Fc^2^)/3'
_refine_ls_weighting_scheme calc
_refine_ls_wR_factor_gt 0.1069
_refine_ls_wR_factor_ref 0.1099
_reflns_Friedel_coverage 0.000
_reflns_number_gt 36891
_reflns_number_total 39868
_reflns_threshold_expression 'I > 2\s(I)'
_cod_data_source_file c5ce00153f2.cif
_cod_data_source_block smcalix
_cod_depositor_comments 'Adding full bibliography for 7219964--7219965.cif.'
_cod_database_code 7219965
_shelx_space_group_comment
;
The symmetry employed for this shelxl refinement is uniquely defined
by the following loop, which should always be used as a source of
symmetry information in preference to the above space-group names.
They are only intended as comments.
;
_shelx_estimated_absorpt_t_max 0.702
_shelx_estimated_absorpt_t_min 0.421
_olex2_refinement_description
;
1. Twinned data refinement
 Scales: 0.654(2) 0.1989(16) 0.1467(15)
2. Fixed Uiso
 At 1.2 times of:
  All C(H) groups, All C(H,H) groups
 At 1.5 times of:
  All O(H) groups, All O(H,H) groups, All O(H,H,H,H,H,H,H,H,H) groups
3. Restrained distances
 N14-O49A
 1.23 with sigma of 0.01
 N14-O49B
 1.23 with sigma of 0.01
 H5B-O5 = H5A-O5
 0.83 with sigma of 0.01
 O6-H6A = O6-H6B
 0.83 with sigma of 0.01
 H14A-O14 = H14B-O14
 0.83 with sigma of 0.01
 H15A-O15 = H15B-O15
 0.83 with sigma of 0.01
 H16B-O16 = H16A-O16
 0.83 with sigma of 0.01
 H17A-O17 = H17B-O17
 0.83 with sigma of 0.01
 H18A-O18 = H18B-O18
 0.83 with sigma of 0.01
 H40B-O40 = H40A-O40
 0.83 with sigma of 0.01
 H41A-O41 = H41B-O41
 0.83 with sigma of 0.01
 H42A-O42 = H42B-O42
 0.83 with sigma of 0.01
 H43B-O43 = H43A-O43
 0.83 with sigma of 0.01
 H50B-O50 = H50A-O50
 0.83 with sigma of 0.01
 H51A-O51 = H51B-O51
 0.83 with sigma of 0.01
 H53B-O53 = H53A-O53
 0.83 with sigma of 0.01
 H54B-O54 = H54A-O54
 0.83 with sigma of 0.01
 H56A-O56 = H56B-O56
 0.83 with sigma of 0.01
 H57D-O57 = H57C-O57
 0.83 with sigma of 0.01
 H5A-H5B
 1.35 with sigma of 0.02
 H6A-H6B
 1.35 with sigma of 0.02
 H14A-H14B
 1.35 with sigma of 0.02
 H15A-H15B
 1.35 with sigma of 0.02
 H16B-H16A
 1.35 with sigma of 0.02
 H17A-H17B
 1.35 with sigma of 0.02
 H18A-H18B
 1.35 with sigma of 0.02
 H40B-H40A
 1.35 with sigma of 0.02
 H41B-H41A
 1.35 with sigma of 0.02
 H42A-H42B
 1.35 with sigma of 0.02
 H43A-H43B
 1.35 with sigma of 0.02
 H50A-H50B
 1.35 with sigma of 0.02
 H51A-H51B
 1.35 with sigma of 0.02
 H53B-H53A
 1.35 with sigma of 0.02
 H54B-H54A
 1.35 with sigma of 0.02
 H56A-H56B
 1.35 with sigma of 0.02
 H57D-H57C
 1.35 with sigma of 0.02
4. Rigid bond restraints
 All non-hydrogen atoms
 with sigma for 1-2 distances of 0.01 and sigma for 1-3 distances of 0.01
5. Uiso/Uaniso restraints and constraints
All non-hydrogen atoms have similar U: within 1.7A with sigma of 0.04 and sigma
for terminal atoms of 0.08
6. Others
 Sof(O55B)=Sof(O49B)=Sof(O58B)=Sof(O61B)=1-FVAR(1)
 Sof(O55A)=Sof(O49A)=Sof(O61A)=Sof(O58A)=FVAR(1)
7.a Free rotating group:
 O54(H54A,H54B), O50(H50A,H50B)
7.b Rotating group:
 O6(H6A,H6B), O43(H43A,H43B), O40(H40A,H40B), O15(H15A,H15B), O41(H41A,H41B),
 O17(H17A,H17B), O5(H5A,H5B), O14(H14A), O16(H16A,H16B), O18(H18A,H18B),
 O42(H42A,H42B)
7.c Secondary CH2 refined with riding coordinates:
 C71(H71A,H71B), C57(H57A,H57B), C64(H64A,H64B), C78(H78A,H78B)
7.d Aromatic/amide H refined with riding coordinates:
 C9(H9), C51(H51), C66(H66), C29(H29), C73(H73), C16(H16), C47(H47), C32(H32A),
  C26(H26), C19(H19), C15(H15), C53(H53), C24(H24), C37(H37), C7(H7), C59(H59),
 C10(H10), C5(H5), C14(H14), C22(H22), C30(H30), C41(H41), C31(H31), C4(H4),
 C25(H25), C50(H50), C35(H35A), C44(H44), C20(H20), C49(H49), C17(H17), C6(H6),
 C42(H42), C61(H61), C12(H12), C34(H34A), C27(H27), C36(H36), C1(H1), C11(H11),
 C68(H68), C21(H21), C2(H2), C45(H45), C75(H75), C46(H46), C40(H40), C39(H39)
7.e Idealised tetrahedral OH refined as rotating group:
 O35(H35), O32(H32), O34(H34)
;
_shelx_shelxl_version_number 2014/7
_olex2_submission_special_instructions 'No special instructions were received'

loop_
_space_group_symop_operation_xyz
'x, y, z'
'-x, -y, -z'

loop_
_atom_site_label
_atom_site_type_symbol
_atom_site_fract_x
_atom_site_fract_y
_atom_site_fract_z
_atom_site_U_iso_or_equiv
_atom_site_adp_type
_atom_site_occupancy
_atom_site_site_symmetry_order
_atom_site_calc_flag
_atom_site_refinement_flags_posn
_atom_site_refinement_flags_adp
_atom_site_refinement_flags_occupancy
_atom_site_disorder_assembly
_atom_site_disorder_group
Sm2 Sm 1.10871(2) 0.39143(2) 0.27801(2) 0.01321(6) Uani 1 1 d . U . . .
Sm3 Sm 0.37236(2) 0.40116(2) 0.62850(2) 0.01502(6) Uani 1 1 d . U . . .
Sm1 Sm 0.75475(2) 0.15776(2) -0.18043(2) 0.01482(6) Uani 1 1 d . U . . .
S1 S 0.52882(8) 0.25652(8) 0.62391(7) 0.0212(3) Uani 1 1 d . U . . .
S2 S 0.96909(8) 0.25482(8) 0.11286(7) 0.0178(2) Uani 1 1 d . U . . .
S4 S 1.01651(8) 0.32373(8) 0.53473(7) 0.0216(3) Uani 1 1 d . U . . .
S3 S 0.48439(9) 0.30075(10) 0.21964(10) 0.0335(3) Uani 1 1 d . U . . .
O20 O 0.9935(2) 0.3275(2) 0.1846(2) 0.0207(7) Uani 1 1 d . U . . .
O6 O 0.8757(2) 0.2308(3) -0.0882(2) 0.0261(8) Uani 1 1 d D U . . .
H6A H 0.9232 0.2204 -0.1135 0.039 Uiso 1 1 d DGR . . . .
H6B H 0.8796 0.2154 -0.0511 0.039 Uiso 1 1 d DGR . . . .
O43 O 0.4822(2) 0.4876(2) 0.7222(2) 0.0234(8) Uani 1 1 d D U . . .
H43A H 0.4810 0.5370 0.7265 0.035 Uiso 1 1 d DGR . . . .
H43B H 0.5328 0.4681 0.7065 0.035 Uiso 1 1 d DGR . . . .
O33 O 0.8073(2) 0.0181(2) 0.1942(2) 0.0242(8) Uani 1 1 d . U . . .
O21 O 1.0429(2) 0.2153(2) 0.0703(2) 0.0237(8) Uani 1 1 d . U . . .
O4 O 0.7218(2) 0.0414(2) -0.3064(2) 0.0209(7) Uani 1 1 d . U . . .
O40 O 0.2196(2) 0.4107(2) 0.6438(2) 0.0246(8) Uani 1 1 d D U . . .
H40A H 0.1950 0.4137 0.6036 0.037 Uiso 1 1 d DGR . . . .
H40B H 0.2081 0.4540 0.6869 0.037 Uiso 1 1 d DGR . . . .
O15 O 1.2652(2) 0.3974(2) 0.2801(2) 0.0207(7) Uani 1 1 d D U . . .
H15A H 1.2857 0.3726 0.3061 0.031 Uiso 1 1 d DGR . . . .
H15B H 1.2834 0.4478 0.3030 0.031 Uiso 1 1 d DGR . . . .
O41 O 0.3408(2) 0.5405(2) 0.6690(2) 0.0266(8) Uani 1 1 d D U . . .
H41A H 0.3885 0.5713 0.6794 0.040 Uiso 1 1 d DGR . . . .
H41B H 0.3106 0.5604 0.7129 0.040 Uiso 1 1 d DGR . . . .
O31 O 1.1019(2) 0.3212(2) 0.5064(2) 0.0264(9) Uani 1 1 d . U . . .
O37 O 0.3818(2) 0.2845(2) 0.4845(2) 0.0261(8) Uani 1 1 d . U . . .
O36 O 0.4522(2) 0.4455(2) 0.5539(2) 0.0228(8) Uani 1 1 d . U . . .
O17 O 1.1535(2) 0.2574(2) 0.1936(2) 0.0286(9) Uani 1 1 d D U . . .
H17A H 1.2082 0.2578 0.1875 0.043 Uiso 1 1 d DGR . . . .
H17B H 1.1277 0.2396 0.1474 0.043 Uiso 1 1 d DGR . . . .
O5 O 0.6338(2) 0.2245(3) -0.2080(2) 0.0282(9) Uani 1 1 d D U . . .
H5A H 0.5872 0.2133 -0.1902 0.042 Uiso 1 1 d DGR . . . .
H5B H 0.6270 0.2075 -0.2589 0.042 Uiso 1 1 d DGR . . . .
O26 O 0.4598(3) 0.2076(2) 0.6300(2) 0.0308(9) Uani 1 1 d . U . . .
O10 O 0.7726(2) 0.1900(2) -0.3008(2) 0.0272(8) Uani 1 1 d . U . . .
O14 O 1.1519(2) 0.5212(2) 0.3792(2) 0.0230(8) Uani 1 1 d D U . . .
H14A H 1.1095 0.5436 0.4101 0.034 Uiso 1 1 d DGR . . . .
O39 O 0.3242(3) 0.2936(3) 0.3853(2) 0.0329(10) Uani 1 1 d . U . . .
O16 O 1.1648(2) 0.3414(3) 0.3676(2) 0.0265(9) Uani 1 1 d D U . . .
H16A H 1.2023 0.3050 0.3441 0.040 Uiso 1 1 d DGR . . . .
H16B H 1.1237 0.3197 0.3821 0.040 Uiso 1 1 d DGR . . . .
O28 O 0.5915(3) 0.2803(2) 0.6869(2) 0.0288(9) Uani 1 1 d . U . . .
O3 O 0.6216(2) 0.1029(3) -0.1663(2) 0.0254(8) Uani 1 1 d . U . . .
N3 N 0.9186(3) 0.0869(3) -0.3119(2) 0.0206(9) Uani 1 1 d . U . . .
C69 C 0.5740(3) 0.1171(3) 0.3974(3) 0.0168(10) Uani 1 1 d . U . . .
O27 O 0.4959(2) 0.3261(2) 0.6172(2) 0.0228(8) Uani 1 1 d . U . . .
O45 O 0.6463(2) 0.4967(3) -0.2523(2) 0.0291(9) Uani 1 1 d . U . . .
O18 O 1.0071(2) 0.4931(2) 0.2857(2) 0.0252(8) Uani 1 1 d D U . . .
H18A H 0.9983 0.5264 0.3350 0.038 Uiso 1 1 d DGR . . . .
H18B H 0.9588 0.4692 0.2627 0.038 Uiso 1 1 d DGR . . . .
O13 O 1.1491(2) 0.4280(3) 0.1811(2) 0.0247(8) Uani 1 1 d . U . . .
O7 O 0.6963(3) 0.2757(3) -0.0591(2) 0.0286(9) Uani 1 1 d . U . . .
N4 N 0.6606(3) 0.0295(3) -0.3595(2) 0.0179(8) Uani 1 1 d . U . . .
O38 O 0.2873(2) 0.3714(2) 0.5036(2) 0.0224(8) Uani 1 1 d . U . . .
O19 O 1.0105(2) 0.3710(3) 0.3538(2) 0.0270(9) Uani 1 1 d . U . . .
O8 O 0.7374(3) 0.1800(2) -0.0340(2) 0.0276(8) Uani 1 1 d . U . . .
O2 O 0.8920(2) 0.1201(3) -0.2393(2) 0.0259(9) Uani 1 1 d . U . . .
C52 C 0.9188(3) 0.1882(3) 0.1418(3) 0.0169(9) Uani 1 1 d . U . . .
O11 O 0.8114(3) 0.2855(2) -0.1878(2) 0.0285(9) Uani 1 1 d . U . . .
O1 O 0.7906(2) 0.0403(2) -0.1653(2) 0.0234(8) Uani 1 1 d . U . . .
O42 O 0.3102(3) 0.2686(3) 0.6120(2) 0.0312(9) Uani 1 1 d D U . . .
H42A H 0.2688 0.2461 0.6247 0.047 Uiso 1 1 d DGR . . . .
H42B H 0.3516 0.2325 0.6087 0.047 Uiso 1 1 d DGR . . . .
C3 C 0.5192(3) 0.0157(3) -0.0252(3) 0.0171(10) Uani 1 1 d . U . . .
C62 C 0.8594(3) 0.1290(3) 0.4494(3) 0.0194(10) Uani 1 1 d . U . . .
C9 C 0.9864(3) 0.0512(3) -0.0645(3) 0.0194(10) Uani 1 1 d . U . . .
H9 H 1.0410 0.0749 -0.0587 0.023 Uiso 1 1 calc R . . . .
O22 O 0.9079(2) 0.2725(2) 0.0659(2) 0.0244(8) Uani 1 1 d . U . . .
C51 C 0.9629(3) 0.1599(3) 0.1872(3) 0.0172(9) Uani 1 1 d . U . . .
H51 H 1.0191 0.1783 0.2044 0.021 Uiso 1 1 calc R . . . .
C54 C 0.7975(3) 0.1057(3) 0.1342(3) 0.0185(10) Uani 1 1 d . U . . .
O44 O 0.3422(2) 0.4216(3) 0.7567(2) 0.0331(10) Uani 1 1 d . U . . .
O35 O 0.6890(3) 0.0333(3) 0.3394(2) 0.0390(11) Uani 1 1 d . U . . .
H35 H 0.6524 0.0145 0.3030 0.059 Uiso 1 1 calc GR . . . .
C55 C 0.8424(3) 0.0760(3) 0.1791(3) 0.0169(10) Uani 1 1 d . U . . .
N9 N 0.5301(3) 0.4318(3) 0.5280(2) 0.0196(9) Uani 1 1 d . U . . .
C28 C 0.7719(3) 0.3995(3) 0.4327(3) 0.0188(10) Uani 1 1 d . U . . .
N6 N 0.8037(3) 0.2601(3) -0.2609(3) 0.0241(10) Uani 1 1 d . U . . .
C66 C 0.6633(3) 0.1760(3) 0.5413(3) 0.0196(10) Uani 1 1 d . U . . .
H66 H 0.6933 0.1975 0.5901 0.024 Uiso 1 1 calc R . . . .
C56 C 0.9251(3) 0.1047(3) 0.2073(3) 0.0170(10) Uani 1 1 d . U . . .
O24 O 0.3967(3) 0.2814(3) 0.2112(4) 0.0515(13) Uani 1 1 d . U . . .
N8 N 0.9307(3) 0.3815(3) 0.3744(2) 0.0203(9) Uani 1 1 d . U . . .
O12 O 0.8264(3) 0.3014(3) -0.2924(3) 0.0412(11) Uani 1 1 d . U . . .
C71 C 0.5254(3) 0.0845(3) 0.3191(3) 0.0206(10) Uani 1 1 d . U . . .
H71A H 0.5312 0.0256 0.2917 0.025 Uiso 1 1 calc R . . . .
H71B H 0.4651 0.0951 0.3293 0.025 Uiso 1 1 calc R . . . .
O46 O 0.8609(3) 0.5022(3) 0.2232(2) 0.0359(11) Uani 1 1 d . U . . .
N1 N 0.5901(3) 0.0743(3) -0.1202(2) 0.0199(9) Uani 1 1 d . U . . .
N11 N 0.6673(3) 0.5019(3) -0.1820(3) 0.0243(10) Uani 1 1 d . U . . .
C57 C 0.9736(3) 0.0761(3) 0.2590(3) 0.0175(10) Uani 1 1 d . U . . .
H57A H 0.9630 0.0177 0.2392 0.021 Uiso 1 1 calc R . . . .
H57B H 1.0345 0.0852 0.2560 0.021 Uiso 1 1 calc R . . . .
O32 O 0.8524(3) 0.0128(3) 0.3261(2) 0.0398(11) Uani 1 1 d . U . . .
H32 H 0.8315 0.0118 0.2851 0.060 Uiso 1 1 calc GR . . . .
C13 C 0.9822(3) 0.0184(3) -0.4606(3) 0.0188(10) Uani 1 1 d . U . . .
N7 N 1.1052(3) 0.4481(3) 0.1333(3) 0.0213(9) Uani 1 1 d . U . . .
O30 O 1.0164(3) 0.3318(3) 0.6134(2) 0.0397(11) Uani 1 1 d . U . . .
O29 O 0.9692(2) 0.3870(2) 0.5285(2) 0.0323(9) Uani 1 1 d . U . . .
C29 C 0.8007(3) 0.3244(3) 0.3818(3) 0.0252(11) Uani 1 1 d . U . . .
H29 H 0.7653 0.2781 0.3671 0.030 Uiso 1 1 calc R . . . .
C18 C 0.5341(3) 0.0053(3) -0.4711(3) 0.0176(10) Uani 1 1 d . U . . .
C73 C 0.5146(3) 0.1859(3) 0.2676(3) 0.0215(11) Uani 1 1 d . U . . .
H73 H 0.4718 0.2105 0.3038 0.026 Uiso 1 1 calc R . . . .
C16 C 0.6764(3) -0.0123(3) -0.4362(3) 0.0212(10) Uani 1 1 d . U . . .
H16 H 0.7304 -0.0334 -0.4518 0.025 Uiso 1 1 calc R . . . .
C67 C 0.5810(3) 0.1981(3) 0.5372(3) 0.0206(10) Uani 1 1 d . U . . .
C63 C 0.8857(3) 0.0861(3) 0.3718(3) 0.0202(10) Uani 1 1 d . U . . .
N2 N 0.8483(3) 0.0297(3) -0.1198(2) 0.0184(9) Uani 1 1 d . U . . .
C65 C 0.7015(3) 0.1230(3) 0.4747(3) 0.0200(10) Uani 1 1 d . U . . .
C72 C 0.5530(3) 0.1193(3) 0.2653(3) 0.0196(10) Uani 1 1 d . U . . .
C47 C 0.7754(3) 0.5800(4) 0.0983(3) 0.0258(11) Uani 1 1 d . U . . .
H47 H 0.7573 0.6298 0.1019 0.031 Uiso 1 1 calc R . . . .
C32 C 0.6704(3) 0.4782(3) 0.5351(3) 0.0191(10) Uani 1 1 d . U . . .
H32A H 0.7131 0.5182 0.5611 0.023 Uiso 1 1 calc R . . . .
C76 C 0.6407(3) 0.1153(3) 0.1610(3) 0.0197(10) Uani 1 1 d . U . . .
C26 C 0.9047(3) 0.4555(3) 0.4204(3) 0.0223(11) Uani 1 1 d . U . . .
H26 H 0.9410 0.5008 0.4328 0.027 Uiso 1 1 calc R . . . .
N5 N 0.7079(3) 0.2489(3) -0.0098(3) 0.0260(10) Uani 1 1 d . U . . .
C19 C 0.5203(3) 0.0457(3) -0.3918(3) 0.0212(10) Uani 1 1 d . U . . .
H19 H 0.4665 0.0664 -0.3748 0.025 Uiso 1 1 calc R . . . .
C15 C 0.9615(4) 0.1337(4) -0.3366(3) 0.0269(12) Uani 1 1 d . U . . .
H15 H 0.9693 0.1896 -0.3036 0.032 Uiso 1 1 calc R . . . .
O9 O 0.6890(3) 0.2895(3) 0.0592(2) 0.0412(11) Uani 1 1 d . U . . .
C8 C 0.9680(3) 0.0059(3) -0.0253(3) 0.0176(10) Uani 1 1 d . U . . .
C74 C 0.5380(3) 0.2175(3) 0.2173(3) 0.0227(11) Uani 1 1 d . U . . .
C53 C 0.8368(3) 0.1616(3) 0.1161(3) 0.0182(10) Uani 1 1 d . U . . .
H53 H 0.8071 0.1819 0.0857 0.022 Uiso 1 1 calc R . . . .
O34 O 0.6464(3) 0.0129(3) 0.2017(3) 0.0455(13) Uani 1 1 d . U . . .
H34 H 0.6949 0.0081 0.1841 0.068 Uiso 1 1 calc GR . . . .
C70 C 0.6559(3) 0.0915(3) 0.4029(3) 0.0212(10) Uani 1 1 d . U . . .
C24 C 1.0376(3) 0.4097(3) 0.0099(3) 0.0230(11) Uani 1 1 d . U . . .
H24 H 1.0193 0.3684 -0.0396 0.028 Uiso 1 1 calc R . . . .
C48 C 0.7678(3) 0.5102(3) 0.0272(3) 0.0218(11) Uani 1 1 d . U . . .
C37 C 0.4387(4) 0.5447(4) 0.9442(4) 0.0378(15) Uani 1 1 d . U . . .
H37 H 0.4423 0.5999 0.9808 0.045 Uiso 1 1 calc R . . . .
C7 C 0.8872(3) -0.0285(3) -0.0372(3) 0.0228(11) Uani 1 1 d . U . . .
H7 H 0.8723 -0.0612 -0.0130 0.027 Uiso 1 1 calc R . . . .
C59 C 0.9886(3) 0.1910(3) 0.3949(3) 0.0180(10) Uani 1 1 d . U . . .
H59 H 1.0322 0.2130 0.3770 0.022 Uiso 1 1 calc R . . . .
C10 C 0.9265(3) 0.0621(3) -0.1114(3) 0.0203(10) Uani 1 1 d . U . . .
H10 H 0.9403 0.0926 -0.1380 0.024 Uiso 1 1 calc R . . . .
C5 C 0.6059(3) -0.0008(3) -0.1324(3) 0.0223(11) Uani 1 1 d . U . . .
H5 H 0.6409 -0.0334 -0.1735 0.027 Uiso 1 1 calc R . . . .
N12 N 0.8350(3) 0.5066(3) 0.1587(3) 0.0264(10) Uani 1 1 d . U . . .
C14 C 0.9939(3) 0.0993(4) -0.4102(3) 0.0253(12) Uani 1 1 d . U . . .
H14 H 1.0252 0.1322 -0.4269 0.030 Uiso 1 1 calc R . . . .
C23 C 1.0218(3) 0.4890(3) 0.0284(3) 0.0182(10) Uani 1 1 d . U . . .
C60 C 0.9654(3) 0.2312(3) 0.4722(3) 0.0185(10) Uani 1 1 d . U . . .
C58 C 0.9488(3) 0.1190(3) 0.3436(3) 0.0160(9) Uani 1 1 d . U . . .
C22 C 1.0496(4) 0.5471(4) 0.1025(3) 0.0254(11) Uani 1 1 d . U . . .
H22 H 1.0399 0.6021 0.1179 0.031 Uiso 1 1 calc R . . . .
C30 C 0.8797(3) 0.3167(4) 0.3528(3) 0.0257(11) Uani 1 1 d . U . . .
H30 H 0.8982 0.2654 0.3173 0.031 Uiso 1 1 calc R . . . .
C41 C 0.6853(4) 0.5738(4) -0.1211(3) 0.0287(12) Uani 1 1 d . U . . .
H41 H 0.6773 0.6213 -0.1265 0.034 Uiso 1 1 calc R . . . .
N10 N 0.3888(3) 0.4440(3) 0.8217(3) 0.0297(11) Uani 1 1 d . U . . .
C31 C 0.5910(3) 0.4882(3) 0.5642(3) 0.0198(10) Uani 1 1 d . U . . .
H31 H 0.5792 0.5353 0.6103 0.024 Uiso 1 1 calc R . . . .
C4 C 0.5716(3) -0.0301(3) -0.0856(3) 0.0224(11) Uani 1 1 d . U . . .
H4 H 0.5837 -0.0831 -0.0944 0.027 Uiso 1 1 calc R . . . .
C33 C 0.6883(3) 0.4096(3) 0.4674(3) 0.0194(10) Uani 1 1 d . U . . .
C25 C 1.0795(3) 0.3897(3) 0.0620(3) 0.0232(11) Uani 1 1 d . U . . .
H25 H 1.0902 0.3352 0.0481 0.028 Uiso 1 1 calc R . . . .
N13 N 0.3310(3) 0.3159(3) 0.4565(3) 0.0204(9) Uani 1 1 d . U . . .
C64 C 0.7895(3) 0.0949(4) 0.4804(3) 0.0229(11) Uani 1 1 d . U . . .
H64A H 0.7891 0.0357 0.4512 0.027 Uiso 1 1 calc R . . . .
H64B H 0.8032 0.1097 0.5358 0.027 Uiso 1 1 calc R . . . .
C50 C 0.8343(4) 0.4391(4) 0.0901(3) 0.0287(12) Uani 1 1 d . U . . .
H50 H 0.8569 0.3913 0.0876 0.034 Uiso 1 1 calc R . . . .
C35 C 0.5460(4) 0.3642(4) 0.4636(4) 0.0335(14) Uani 1 1 d . U . . .
H35A H 0.5025 0.3246 0.4392 0.040 Uiso 1 1 calc R . . . .
C77 C 0.6146(3) 0.0822(3) 0.2093(3) 0.0216(11) Uani 1 1 d . U . . .
C78 C 0.7086(3) 0.0759(3) 0.1022(3) 0.0210(11) Uani 1 1 d . U . . .
H78A H 0.7047 0.0172 0.0840 0.025 Uiso 1 1 calc R . . . .
H78B H 0.6978 0.0858 0.0564 0.025 Uiso 1 1 calc R . . . .
C44 C 0.6998(4) 0.4363(3) -0.1059(3) 0.0259(11) Uani 1 1 d . U . . .
H44 H 0.7017 0.3881 -0.1008 0.031 Uiso 1 1 calc R . . . .
C43 C 0.7269(3) 0.5091(3) -0.0433(3) 0.0227(11) Uani 1 1 d . U . . .
C20 C 0.5830(3) 0.0565(3) -0.3368(3) 0.0215(11) Uani 1 1 d . U . . .
H20 H 0.5715 0.0831 -0.2829 0.026 Uiso 1 1 calc R . . . .
C49 C 0.8011(3) 0.4402(3) 0.0245(3) 0.0234(11) Uani 1 1 d . U . . .
H49 H 0.8006 0.3927 -0.0237 0.028 Uiso 1 1 calc R . . . .
C17 C 0.6141(3) -0.0244(3) -0.4919(3) 0.0233(11) Uani 1 1 d . U . . .
H17 H 0.6260 -0.0538 -0.5455 0.028 Uiso 1 1 calc R . . . .
C6 C 0.8285(3) -0.0153(3) -0.0842(3) 0.0230(11) Uani 1 1 d . U . . .
H6 H 0.7735 -0.0385 -0.0913 0.028 Uiso 1 1 calc R . . . .
C42 C 0.7149(4) 0.5792(4) -0.0515(3) 0.0278(12) Uani 1 1 d . U . . .
H42 H 0.7273 0.6303 -0.0088 0.033 Uiso 1 1 calc R . . . .
C61 C 0.9003(3) 0.2013(3) 0.4989(3) 0.0190(10) Uani 1 1 d . U . . .
H61 H 0.8835 0.2302 0.5512 0.023 Uiso 1 1 calc R . . . .
C12 C 0.9357(3) -0.0269(4) -0.4333(3) 0.0234(11) Uani 1 1 d . U . . .
H12 H 0.9254 -0.0825 -0.4659 0.028 Uiso 1 1 calc R . . . .
C34 C 0.6242(4) 0.3518(4) 0.4329(4) 0.0342(14) Uani 1 1 d . U . . .
H34A H 0.6347 0.3034 0.3877 0.041 Uiso 1 1 calc R . . . .
C38 C 0.4772(3) 0.4886(4) 0.9619(3) 0.0319(14) Uani 1 1 d . U . . .
C27 C 0.8253(3) 0.4661(3) 0.4498(3) 0.0206(10) Uani 1 1 d . U . . .
H27 H 0.8067 0.5186 0.4819 0.025 Uiso 1 1 calc R . . . .
C36 C 0.3952(4) 0.5211(4) 0.8738(4) 0.0370(15) Uani 1 1 d . U . . .
H36 H 0.3695 0.5603 0.8624 0.044 Uiso 1 1 calc R . . . .
C1 C 0.5411(4) 0.1210(4) -0.0629(4) 0.0338(14) Uani 1 1 d . U . . .
H1 H 0.5312 0.1742 -0.0546 0.041 Uiso 1 1 calc R . . . .
C11 C 0.9042(3) 0.0087(4) -0.3586(3) 0.0240(11) Uani 1 1 d . U . . .
H11 H 0.8723 -0.0227 -0.3407 0.029 Uiso 1 1 calc R . . . .
C68 C 0.5374(3) 0.1698(3) 0.4653(3) 0.0206(10) Uani 1 1 d . U . . .
H68 H 0.4821 0.1870 0.4632 0.025 Uiso 1 1 calc R . . . .
C21 C 1.0906(3) 0.5252(3) 0.1530(3) 0.0236(11) Uani 1 1 d . U . . .
H21 H 1.1090 0.5655 0.2030 0.028 Uiso 1 1 calc R . . . .
C2 C 0.5046(4) 0.0926(4) -0.0154(4) 0.0330(14) Uani 1 1 d . U . . .
H2 H 0.4690 0.1262 0.0245 0.040 Uiso 1 1 calc R . . . .
O23 O 0.5196(4) 0.3207(5) 0.1629(5) 0.096(3) Uani 1 1 d . U . . .
C45 C 0.6706(4) 0.4343(4) -0.1744(3) 0.0280(12) Uani 1 1 d . U . . .
H45 H 0.6527 0.3847 -0.2167 0.034 Uiso 1 1 calc R . . . .
O25 O 0.5041(3) 0.3671(3) 0.2977(4) 0.0659(17) Uani 1 1 d . U . . .
C75 C 0.6020(3) 0.1838(3) 0.1662(3) 0.0207(10) Uani 1 1 d . U . . .
H75 H 0.6198 0.2075 0.1342 0.025 Uiso 1 1 calc R . . . .
C46 C 0.8093(3) 0.5759(4) 0.1628(3) 0.0274(12) Uani 1 1 d . U . . .
H46 H 0.8146 0.6232 0.2110 0.033 Uiso 1 1 calc R . . . .
C40 C 0.4260(4) 0.3882(5) 0.8361(4) 0.0433(17) Uani 1 1 d . U . . .
H40 H 0.4216 0.3334 0.7984 0.052 Uiso 1 1 calc R . . . .
C39 C 0.4710(5) 0.4098(5) 0.9056(4) 0.0476(18) Uani 1 1 d . U . . .
H39 H 0.4980 0.3697 0.9146 0.057 Uiso 1 1 calc R . . . .
O53 O 0.2780(3) 0.1726(3) 0.2096(3) 0.0344(10) Uani 1 1 d D U . . .
O51 O 0.2068(3) 0.1840(3) 0.4652(3) 0.0384(10) Uani 1 1 d D U . . .
O54 O 0.2661(3) 0.6237(3) 0.3744(3) 0.0413(11) Uani 1 1 d D U . . .
H54A H 0.2495 0.6594 0.3602 0.062 Uiso 1 1 d DG . . . .
H54B H 0.2968 0.5890 0.3384 0.062 Uiso 1 1 d DG . . . .
O56 O 0.2309(4) 0.6308(4) 0.7764(3) 0.0523(13) Uani 1 1 d D U . . .
O57 O 0.1456(4) 0.2574(4) 0.6716(3) 0.0542(14) Uani 1 1 d D U . . .
O47 O 0.9403(4) 0.7816(4) 0.1097(3) 0.0623(16) Uani 1 1 d . U . . .
N14 N 0.9182(5) 0.7718(5) 0.1661(4) 0.068(2) Uani 1 1 d D U . . .
O48 O 0.9558(6) 0.7250(4) 0.1817(4) 0.098(3) Uani 1 1 d . U . . .
O50 O 0.8160(5) 0.8651(4) 0.0663(5) 0.089(2) Uani 1 1 d D U . . .
H50A H 0.8515 0.8510 0.0924 0.133 Uiso 1 1 d DG . . . .
H50B H 0.7996 0.8232 0.0236 0.133 Uiso 1 1 d DG . . . .
O60 O 0.4465(6) 0.2878(5) 0.0107(5) 0.108(3) Uani 1 1 d . U . . .
O52 O 0.2492(8) 0.1131(4) 0.3101(4) 0.134(4) Uani 1 1 d . U . . .
O55B O 0.5432(7) 0.8072(8) 0.2081(9) 0.076(4) Uani 0.604(11) 1 d . U P A 2
O55A O 0.5212(8) 0.7657(9) 0.1487(10) 0.049(4) Uani 0.396(11) 1 d . U P A 1
O59 O 0.3137(8) 0.1944(10) 0.0455(5) 0.202(7) Uani 1 1 d . U . . .
O49B O 0.8483(10) 0.7842(12) 0.1977(13) 0.141(8) Uani 0.604(11) 1 d D U P A 2
O58B O 0.7037(11) 0.7630(8) 0.1126(10) 0.126(6) Uani 0.604(11) 1 d . U P A 2
O49A O 0.8849(12) 0.8349(11) 0.2167(8) 0.080(6) Uani 0.396(11) 1 d D U P A 1
O61A O 0.7788(11) 0.8933(9) 0.3662(10) 0.059(5) Uani 0.396(11) 1 d . U P A 1
O61B O 0.7104(12) 0.8704(9) 0.3251(10) 0.110(6) Uani 0.604(11) 1 d . U P A 2
O58A O 0.6501(14) 0.8728(14) 0.2490(13) 0.106(8) Uiso 0.396(11) 1 d . U P A 1
H53A H 0.321(5) 0.201(7) 0.218(7) 0.159 Uiso 1 1 d DR . . . .
H53B H 0.274(8) 0.157(8) 0.243(6) 0.159 Uiso 1 1 d DR . . . .
H51A H 0.245(5) 0.203(7) 0.499(6) 0.159 Uiso 1 1 d DR . . . .
H51B H 0.168(5) 0.216(6) 0.479(7) 0.159 Uiso 1 1 d DR . . . .
H56A H 0.251(8) 0.659(7) 0.821(3) 0.159 Uiso 1 1 d DR . . . .
H56B H 0.187(5) 0.609(8) 0.780(7) 0.159 Uiso 1 1 d DR . . . .
H57C H 0.117(7) 0.271(9) 0.711(4) 0.159 Uiso 1 1 d DR . . . .
H14B H 1.178(6) 0.559(3) 0.378(7) 0.159 Uiso 1 1 d DR . . . .
H57D H 0.112(6) 0.251(9) 0.635(5) 0.159 Uiso 1 1 d DR . . . .

loop_
_atom_site_aniso_label
_atom_site_aniso_U_11
_atom_site_aniso_U_22
_atom_site_aniso_U_33
_atom_site_aniso_U_23
_atom_site_aniso_U_13
_atom_site_aniso_U_12
Sm2 0.01291(11) 0.01547(12) 0.01058(11) 0.00533(10) -0.00109(8) 0.00155(9)
Sm3 0.01388(11) 0.01844(13) 0.01332(12) 0.00779(10) -0.00135(9) -0.00037(10)
Sm1 0.01742(12) 0.01621(12) 0.01129(12) 0.00669(10) -0.00122(9) 0.00100(10)
S1 0.0293(7) 0.0186(6) 0.0159(6) 0.0081(5) -0.0029(5) 0.0050(5)
S2 0.0220(6) 0.0166(6) 0.0126(5) 0.0049(5) -0.0044(4) -0.0011(5)
S4 0.0218(6) 0.0209(7) 0.0155(6) 0.0024(5) 0.0011(5) -0.0013(5)
S3 0.0292(7) 0.0274(8) 0.0514(10) 0.0237(7) 0.0146(7) 0.0083(6)
O20 0.0209(17) 0.0182(19) 0.0174(17) 0.0036(15) -0.0065(14) 0.0012(14)
O6 0.0233(18) 0.038(2) 0.0136(17) 0.0085(17) -0.0013(14) -0.0012(16)
O43 0.0187(18) 0.020(2) 0.029(2) 0.0088(17) -0.0037(15) -0.0023(15)
O33 0.0255(19) 0.022(2) 0.027(2) 0.0126(17) -0.0047(15) -0.0038(15)
O21 0.029(2) 0.022(2) 0.0164(18) 0.0051(16) 0.0026(15) 0.0010(16)
O4 0.0195(17) 0.024(2) 0.0171(17) 0.0081(15) -0.0090(13) -0.0005(15)
O40 0.0199(17) 0.033(2) 0.0183(18) 0.0091(17) -0.0034(14) -0.0009(16)
O15 0.0155(16) 0.023(2) 0.0262(19) 0.0139(17) -0.0034(14) 0.0012(15)
O41 0.0212(19) 0.023(2) 0.033(2) 0.0109(18) -0.0008(16) 0.0008(15)
O31 0.0195(18) 0.027(2) 0.028(2) 0.0085(18) -0.0003(15) -0.0003(16)
O37 0.0225(19) 0.028(2) 0.031(2) 0.0162(18) -0.0047(15) 0.0054(16)
O36 0.0146(16) 0.035(2) 0.0245(19) 0.0176(18) 0.0053(14) 0.0035(15)
O17 0.0192(18) 0.028(2) 0.028(2) 0.0032(17) -0.0079(15) 0.0041(16)
O5 0.029(2) 0.037(2) 0.025(2) 0.0206(19) -0.0014(16) 0.0033(17)
O26 0.038(2) 0.024(2) 0.034(2) 0.0155(19) 0.0063(18) 0.0032(18)
O10 0.030(2) 0.027(2) 0.0247(19) 0.0125(17) -0.0046(16) -0.0032(17)
O14 0.0194(18) 0.021(2) 0.0188(18) 0.0006(16) -0.0009(14) 0.0025(15)
O39 0.032(2) 0.044(3) 0.0175(19) 0.0094(19) 0.0001(16) 0.0098(19)
O16 0.0187(18) 0.041(3) 0.027(2) 0.022(2) 0.0017(15) 0.0056(17)
O28 0.038(2) 0.026(2) 0.0184(19) 0.0068(17) -0.0072(16) 0.0092(18)
O3 0.0248(19) 0.040(2) 0.0216(19) 0.0234(18) -0.0011(15) -0.0040(17)
N3 0.019(2) 0.030(3) 0.012(2) 0.0092(19) 0.0002(16) 0.0040(18)
C69 0.021(2) 0.016(2) 0.016(2) 0.010(2) -0.0049(18) -0.0042(19)
O27 0.0292(19) 0.0188(19) 0.0209(18) 0.0092(16) -0.0028(15) 0.0067(15)
O45 0.025(2) 0.039(2) 0.031(2) 0.023(2) -0.0061(16) -0.0059(17)
O18 0.0222(18) 0.024(2) 0.0200(19) 0.0021(16) -0.0070(14) 0.0043(16)
O13 0.0194(18) 0.041(2) 0.0239(19) 0.0233(19) -0.0005(14) 0.0038(16)
O7 0.037(2) 0.029(2) 0.0202(19) 0.0112(17) 0.0016(16) 0.0052(18)
N4 0.021(2) 0.018(2) 0.0144(19) 0.0074(17) -0.0057(16) -0.0012(17)
O38 0.0168(17) 0.030(2) 0.0199(18) 0.0110(17) -0.0002(14) 0.0039(15)
O19 0.0166(17) 0.046(3) 0.027(2) 0.023(2) 0.0073(15) 0.0067(16)
O8 0.032(2) 0.028(2) 0.0227(19) 0.0113(17) -0.0022(16) 0.0017(17)
O2 0.0233(19) 0.041(2) 0.0115(17) 0.0100(17) 0.0039(14) 0.0065(17)
C52 0.022(2) 0.015(2) 0.010(2) 0.0017(19) -0.0004(18) 0.0002(19)
O11 0.037(2) 0.027(2) 0.0216(19) 0.0120(17) -0.0029(16) -0.0043(17)
O1 0.0230(18) 0.025(2) 0.0255(19) 0.0145(17) -0.0110(15) 0.0010(15)
O42 0.035(2) 0.027(2) 0.036(2) 0.0185(19) 0.0015(18) -0.0023(18)
C3 0.014(2) 0.022(3) 0.015(2) 0.008(2) -0.0022(18) -0.0044(19)
C62 0.013(2) 0.031(3) 0.020(2) 0.016(2) 0.0008(18) 0.004(2)
C9 0.021(2) 0.018(3) 0.018(2) 0.008(2) -0.0025(19) 0.003(2)
O22 0.031(2) 0.024(2) 0.0201(18) 0.0125(17) -0.0114(15) -0.0047(16)
C51 0.019(2) 0.016(2) 0.012(2) 0.002(2) -0.0005(17) 0.0018(19)
C54 0.017(2) 0.023(3) 0.011(2) 0.003(2) 0.0001(17) 0.0029(19)
O44 0.024(2) 0.059(3) 0.0196(19) 0.021(2) -0.0083(15) -0.0125(19)
O35 0.033(2) 0.051(3) 0.020(2) 0.005(2) -0.0053(17) 0.012(2)
C55 0.021(2) 0.011(2) 0.013(2) 0.0003(19) 0.0009(18) 0.0016(19)
N9 0.016(2) 0.027(2) 0.019(2) 0.0137(19) 0.0032(16) 0.0018(17)
C28 0.017(2) 0.022(3) 0.017(2) 0.008(2) -0.0006(18) 0.000(2)
N6 0.025(2) 0.026(3) 0.028(2) 0.018(2) -0.0013(18) 0.0003(19)
C66 0.022(2) 0.020(3) 0.017(2) 0.010(2) -0.0043(19) -0.006(2)
C56 0.019(2) 0.017(3) 0.012(2) 0.004(2) 0.0003(18) 0.0046(19)
O24 0.037(3) 0.044(3) 0.085(4) 0.040(3) 0.000(3) 0.005(2)
N8 0.0156(19) 0.031(3) 0.019(2) 0.015(2) 0.0041(16) 0.0055(18)
O12 0.048(3) 0.046(3) 0.046(3) 0.036(3) 0.000(2) -0.006(2)
C71 0.018(2) 0.024(3) 0.019(2) 0.009(2) -0.0043(19) -0.004(2)
O46 0.027(2) 0.055(3) 0.020(2) 0.012(2) -0.0031(16) 0.014(2)
N1 0.018(2) 0.029(3) 0.018(2) 0.016(2) -0.0018(16) -0.0045(18)
N11 0.017(2) 0.032(3) 0.028(2) 0.018(2) -0.0018(17) -0.0029(19)
C57 0.016(2) 0.016(3) 0.019(2) 0.007(2) -0.0008(18) 0.0036(19)
O32 0.049(3) 0.039(3) 0.023(2) 0.009(2) 0.0005(19) -0.025(2)
C13 0.015(2) 0.026(3) 0.017(3) 0.010(2) -0.0006(19) 0.003(2)
N7 0.018(2) 0.030(3) 0.023(2) 0.019(2) 0.0016(17) 0.0022(18)
O30 0.051(3) 0.044(3) 0.018(2) 0.010(2) -0.0047(18) -0.014(2)
O29 0.029(2) 0.023(2) 0.036(2) 0.0059(19) 0.0029(17) 0.0031(17)
C29 0.021(3) 0.023(3) 0.028(3) 0.008(2) 0.005(2) -0.001(2)
C18 0.021(2) 0.017(3) 0.018(2) 0.011(2) -0.006(2) -0.0059(19)
C73 0.019(2) 0.022(3) 0.018(2) 0.004(2) -0.0005(19) 0.000(2)
C16 0.023(3) 0.020(3) 0.016(2) 0.005(2) -0.0005(19) 0.002(2)
C67 0.029(3) 0.016(3) 0.016(2) 0.007(2) -0.0015(19) 0.002(2)
C63 0.021(2) 0.021(3) 0.019(2) 0.009(2) -0.0049(19) 0.000(2)
N2 0.021(2) 0.019(2) 0.0123(19) 0.0046(17) -0.0060(16) 0.0029(17)
C65 0.019(2) 0.023(3) 0.022(2) 0.014(2) -0.0033(19) -0.004(2)
C72 0.015(2) 0.025(3) 0.016(2) 0.008(2) -0.0069(18) -0.006(2)
C47 0.024(3) 0.027(3) 0.024(3) 0.009(2) 0.004(2) 0.000(2)
C32 0.016(2) 0.024(3) 0.020(2) 0.013(2) 0.0005(18) 0.001(2)
C76 0.014(2) 0.023(3) 0.017(2) 0.005(2) -0.0028(18) -0.0022(19)
C26 0.019(2) 0.027(3) 0.023(3) 0.014(2) 0.001(2) 0.000(2)
N5 0.024(2) 0.032(3) 0.017(2) 0.008(2) -0.0002(18) -0.003(2)
C19 0.021(2) 0.025(3) 0.019(2) 0.011(2) -0.0007(19) 0.000(2)
C15 0.031(3) 0.026(3) 0.019(3) 0.006(2) 0.001(2) -0.005(2)
O9 0.050(3) 0.049(3) 0.016(2) 0.007(2) 0.0067(18) 0.003(2)
C8 0.020(2) 0.016(3) 0.011(2) 0.0017(19) -0.0020(18) 0.0060(19)
C74 0.021(2) 0.019(3) 0.025(3) 0.008(2) 0.001(2) 0.000(2)
C53 0.020(2) 0.020(3) 0.012(2) 0.005(2) -0.0005(18) 0.005(2)
O34 0.056(3) 0.054(3) 0.047(3) 0.039(3) 0.027(2) 0.034(3)
C70 0.023(2) 0.025(3) 0.018(2) 0.013(2) 0.0007(19) 0.000(2)
C24 0.028(3) 0.024(3) 0.020(2) 0.012(2) -0.004(2) -0.003(2)
C48 0.022(2) 0.022(3) 0.019(2) 0.008(2) 0.0049(19) -0.003(2)
C37 0.043(4) 0.047(4) 0.023(3) 0.016(3) -0.009(3) -0.011(3)
C7 0.025(3) 0.024(3) 0.025(3) 0.016(2) -0.004(2) -0.002(2)
C59 0.019(2) 0.017(2) 0.020(2) 0.010(2) -0.0011(19) -0.0005(19)
C10 0.024(2) 0.019(3) 0.018(2) 0.008(2) -0.0013(19) 0.002(2)
C5 0.024(3) 0.023(3) 0.017(2) 0.007(2) 0.004(2) -0.002(2)
N12 0.017(2) 0.038(3) 0.020(2) 0.010(2) -0.0006(17) 0.002(2)
C14 0.025(3) 0.029(3) 0.020(3) 0.010(2) 0.003(2) -0.005(2)
C23 0.015(2) 0.022(3) 0.021(2) 0.013(2) -0.0011(19) -0.0023(19)
C60 0.018(2) 0.018(2) 0.018(2) 0.006(2) -0.0014(18) 0.0018(19)
C58 0.014(2) 0.019(2) 0.017(2) 0.009(2) -0.0003(18) 0.0044(18)
C22 0.032(3) 0.022(3) 0.025(3) 0.013(2) -0.003(2) -0.001(2)
C30 0.026(3) 0.025(3) 0.024(3) 0.008(2) 0.005(2) 0.006(2)
C41 0.030(3) 0.026(3) 0.034(3) 0.016(3) 0.006(2) 0.007(2)
N10 0.021(2) 0.054(3) 0.015(2) 0.016(2) -0.0030(17) -0.008(2)
C31 0.019(2) 0.022(3) 0.018(2) 0.008(2) 0.0025(19) 0.004(2)
C4 0.026(3) 0.019(3) 0.020(3) 0.007(2) 0.001(2) -0.002(2)
C33 0.020(2) 0.021(3) 0.019(2) 0.011(2) 0.0021(18) 0.0026(19)
C25 0.030(3) 0.021(3) 0.024(3) 0.015(2) 0.001(2) 0.002(2)
N13 0.015(2) 0.024(2) 0.020(2) 0.0095(19) -0.0017(16) 0.0002(17)
C64 0.018(2) 0.035(3) 0.024(3) 0.021(3) -0.0016(19) -0.002(2)
C50 0.025(3) 0.032(3) 0.027(3) 0.012(3) 0.002(2) 0.005(2)
C35 0.023(3) 0.030(3) 0.032(3) 0.001(3) 0.007(2) -0.009(2)
C77 0.020(2) 0.025(3) 0.017(2) 0.008(2) -0.0019(19) 0.004(2)
C78 0.019(2) 0.027(3) 0.014(2) 0.006(2) -0.0043(18) -0.001(2)
C44 0.030(3) 0.021(3) 0.026(3) 0.010(2) 0.002(2) 0.000(2)
C43 0.020(2) 0.024(3) 0.024(3) 0.011(2) 0.006(2) 0.002(2)
C20 0.024(3) 0.023(3) 0.015(2) 0.007(2) -0.0027(19) -0.001(2)
C49 0.022(3) 0.023(3) 0.022(3) 0.007(2) 0.002(2) 0.001(2)
C17 0.027(3) 0.023(3) 0.016(2) 0.006(2) -0.003(2) 0.000(2)
C6 0.023(3) 0.024(3) 0.023(3) 0.012(2) -0.007(2) -0.001(2)
C42 0.032(3) 0.021(3) 0.028(3) 0.009(2) 0.008(2) 0.003(2)
C61 0.021(2) 0.022(3) 0.015(2) 0.010(2) 0.0004(19) 0.004(2)
C12 0.026(3) 0.023(3) 0.022(3) 0.011(2) 0.007(2) 0.007(2)
C34 0.025(3) 0.030(3) 0.031(3) -0.002(3) 0.010(2) -0.007(2)
C38 0.021(3) 0.057(4) 0.015(3) 0.015(3) -0.001(2) -0.002(3)
C27 0.022(2) 0.020(3) 0.020(2) 0.010(2) 0.0025(19) 0.003(2)
C36 0.040(3) 0.048(4) 0.026(3) 0.021(3) -0.008(3) -0.007(3)
C1 0.043(4) 0.028(3) 0.038(3) 0.021(3) 0.019(3) 0.012(3)
C11 0.023(3) 0.029(3) 0.028(3) 0.019(2) 0.009(2) 0.007(2)
C68 0.023(3) 0.020(3) 0.022(2) 0.012(2) -0.003(2) 0.002(2)
C21 0.027(3) 0.026(3) 0.019(3) 0.012(2) -0.005(2) -0.004(2)
C2 0.038(3) 0.033(3) 0.036(3) 0.022(3) 0.019(3) 0.012(3)
O23 0.082(4) 0.104(6) 0.169(7) 0.118(6) 0.075(5) 0.057(4)
C45 0.031(3) 0.026(3) 0.025(3) 0.010(2) -0.004(2) -0.003(2)
O25 0.042(3) 0.029(3) 0.104(5) 0.011(3) -0.002(3) 0.001(2)
C75 0.018(2) 0.021(3) 0.022(3) 0.009(2) 0.0026(19) -0.003(2)
C46 0.019(2) 0.031(3) 0.020(3) 0.001(2) 0.003(2) -0.003(2)
C40 0.051(4) 0.051(4) 0.020(3) 0.008(3) -0.009(3) 0.009(3)
C39 0.053(4) 0.056(5) 0.025(3) 0.010(3) -0.009(3) 0.017(4)
O53 0.027(2) 0.031(3) 0.042(3) 0.015(2) -0.0039(18) 0.0058(18)
O51 0.038(2) 0.029(2) 0.042(3) 0.011(2) -0.005(2) 0.000(2)
O54 0.052(3) 0.035(3) 0.043(3) 0.023(2) 0.006(2) -0.004(2)
O56 0.065(4) 0.049(3) 0.039(3) 0.015(3) 0.015(2) 0.011(3)
O57 0.068(4) 0.047(3) 0.044(3) 0.018(3) 0.001(3) -0.014(3)
O47 0.084(4) 0.061(4) 0.045(3) 0.025(3) 0.016(3) 0.010(3)
N14 0.077(5) 0.084(6) 0.050(4) 0.034(4) 0.020(4) 0.027(4)
O48 0.169(8) 0.041(4) 0.060(4) 0.005(3) -0.055(5) 0.006(4)
O50 0.084(5) 0.072(5) 0.093(6) 0.023(4) -0.016(4) 0.001(4)
O60 0.122(7) 0.063(5) 0.116(7) 0.017(5) 0.026(5) 0.049(5)
O52 0.319(13) 0.025(3) 0.052(4) 0.011(3) 0.046(6) -0.003(6)
O55B 0.053(6) 0.082(9) 0.103(10) 0.049(8) 0.004(6) 0.011(6)
O55A 0.032(7) 0.050(9) 0.074(11) 0.035(8) 0.003(7) 0.011(6)
O59 0.149(10) 0.33(2) 0.055(5) 0.026(8) 0.008(6) 0.064(11)
O49B 0.142(13) 0.114(14) 0.180(18) 0.072(14) 0.111(14) 0.025(11)
O58B 0.181(17) 0.063(9) 0.127(13) 0.036(9) -0.005(12) -0.009(9)
O49A 0.067(11) 0.121(16) 0.038(8) 0.022(10) 0.022(8) 0.047(11)
O61A 0.075(11) 0.033(8) 0.065(10) 0.018(7) 0.028(8) 0.010(7)
O61B 0.145(15) 0.075(10) 0.120(13) 0.051(9) 0.051(11) 0.021(9)

loop_
_atom_type_symbol
_atom_type_description
_atom_type_scat_dispersion_real
_atom_type_scat_dispersion_imag
_atom_type_scat_source
C C 0.0033 0.0016 'International Tables Vol C Tables 4.2.6.8 and 6.1.1.4'
H H 0.0000 0.0000 'International Tables Vol C Tables 4.2.6.8 and 6.1.1.4'
N N 0.0061 0.0033 'International Tables Vol C Tables 4.2.6.8 and 6.1.1.4'
O O 0.0106 0.0060 'International Tables Vol C Tables 4.2.6.8 and 6.1.1.4'
S S 0.1246 0.1234 'International Tables Vol C Tables 4.2.6.8 and 6.1.1.4'
Sm Sm -0.1638 3.4418 'International Tables Vol C Tables 4.2.6.8 and 6.1.1.4'

loop_
_geom_angle_atom_site_label_1
_geom_angle_atom_site_label_2
_geom_angle_atom_site_label_3
_geom_angle
_geom_angle_site_symmetry_3
O20 Sm2 O15 138.43(12) .
O20 Sm2 O17 74.24(12) .
O20 Sm2 O16 124.12(13) .
O20 Sm2 O18 70.29(12) .
O17 Sm2 O15 73.07(13) .
O17 Sm2 O16 75.40(14) .
O17 Sm2 O18 142.49(12) .
O14 Sm2 O20 139.82(12) .
O14 Sm2 O15 73.43(12) .
O14 Sm2 O17 145.21(12) .
O14 Sm2 O16 84.79(14) .
O14 Sm2 O18 69.61(12) .
O16 Sm2 O15 70.38(12) .
O16 Sm2 O18 136.03(13) .
O18 Sm2 O15 129.76(13) .
O13 Sm2 O20 81.19(13) .
O13 Sm2 O15 72.50(12) .
O13 Sm2 O17 87.59(14) .
O13 Sm2 O14 91.18(14) .
O13 Sm2 O16 142.25(12) .
O13 Sm2 O18 75.46(13) .
O19 Sm2 O20 78.15(13) .
O19 Sm2 O15 134.37(12) .
O19 Sm2 O17 103.50(15) .
O19 Sm2 O14 93.24(14) .
O19 Sm2 O16 64.99(13) .
O19 Sm2 O18 80.95(14) .
O19 Sm2 O13 152.75(13) .
O43 Sm3 O37 131.15(12) .
O43 Sm3 O38 145.57(13) .
O43 Sm3 O42 128.86(13) .
O40 Sm3 O43 127.13(13) .
O40 Sm3 O37 101.55(12) .
O40 Sm3 O38 65.43(12) .
O40 Sm3 O42 70.05(14) .
O41 Sm3 O43 70.66(13) .
O41 Sm3 O40 73.81(13) .
O41 Sm3 O37 127.95(13) .
O41 Sm3 O38 86.00(13) .
O41 Sm3 O42 143.31(14) .
O36 Sm3 O43 76.93(13) .
O36 Sm3 O40 126.52(13) .
O36 Sm3 O41 72.45(13) .
O36 Sm3 O37 70.15(13) .
O36 Sm3 O27 80.76(13) .
O36 Sm3 O38 71.96(12) .
O36 Sm3 O42 136.53(14) .
O36 Sm3 O44 145.52(15) .
O27 Sm3 O43 70.15(13) .
O27 Sm3 O40 148.00(13) .
O27 Sm3 O41 136.38(13) .
O27 Sm3 O37 69.77(12) .
O27 Sm3 O38 117.78(12) .
O27 Sm3 O42 78.41(14) .
O38 Sm3 O37 48.67(11) .
O42 Sm3 O37 66.94(13) .
O42 Sm3 O38 84.83(13) .
O44 Sm3 O43 69.71(13) .
O44 Sm3 O40 71.32(13) .
O44 Sm3 O41 88.18(15) .
O44 Sm3 O37 140.73(15) .
O44 Sm3 O27 95.61(14) .
O44 Sm3 O38 136.26(12) .
O44 Sm3 O42 74.58(15) .
O6 Sm1 O10 104.95(12) .
O6 Sm1 O7 71.71(13) .
O6 Sm1 O8 65.00(12) .
O6 Sm1 O11 64.61(13) .
O4 Sm1 O6 141.76(12) .
O4 Sm1 O5 87.62(13) .
O4 Sm1 O10 67.17(12) .
O4 Sm1 O7 146.49(12) .
O4 Sm1 O8 131.43(12) .
O4 Sm1 O11 115.52(12) .
O5 Sm1 O6 124.29(13) .
O5 Sm1 O10 65.02(12) .
O5 Sm1 O7 65.14(13) .
O5 Sm1 O8 105.60(12) .
O5 Sm1 O11 71.73(13) .
O10 Sm1 O8 160.40(12) .
O3 Sm1 O6 133.86(12) .
O3 Sm1 O4 74.02(13) .
O3 Sm1 O5 67.87(13) .
O3 Sm1 O10 118.69(12) .
O3 Sm1 O7 77.62(14) .
O3 Sm1 O8 68.86(12) .
O3 Sm1 O2 142.88(14) .
O3 Sm1 O11 138.04(13) .
O3 Sm1 O1 75.44(13) .
O7 Sm1 O10 113.36(12) .
O7 Sm1 O8 48.45(12) .
O7 Sm1 O11 75.62(13) .
O2 Sm1 O6 66.61(12) .
O2 Sm1 O4 76.31(12) .
O2 Sm1 O5 132.48(13) .
O2 Sm1 O10 67.52(12) .
O2 Sm1 O7 136.43(13) .
O2 Sm1 O8 118.65(12) .
O2 Sm1 O11 75.63(14) .
O11 Sm1 O10 48.55(12) .
O11 Sm1 O8 113.00(12) .
O1 Sm1 O6 87.98(13) .
O1 Sm1 O4 73.39(12) .
O1 Sm1 O5 142.16(13) .
O1 Sm1 O10 130.45(13) .
O1 Sm1 O7 116.11(13) .
O1 Sm1 O8 67.87(13) .
O1 Sm1 O2 75.10(13) .
O1 Sm1 O11 146.00(13) .
O26 S1 O27 110.1(2) .
O26 S1 C67 108.0(3) .
O28 S1 O26 113.2(3) .
O28 S1 O27 111.7(2) .
O28 S1 C67 106.3(2) .
O27 S1 C67 107.3(2) .
O20 S2 C52 106.9(2) .
O21 S2 O20 110.9(2) .
O21 S2 C52 107.4(2) .
O22 S2 O20 111.0(2) .
O22 S2 O21 113.5(2) .
O22 S2 C52 106.8(2) .
O31 S4 C60 106.9(2) .
O30 S4 O31 112.5(3) .
O30 S4 O29 111.4(3) .
O30 S4 C60 107.8(3) .
O29 S4 O31 110.7(2) .
O29 S4 C60 107.3(2) .
O24 S3 C74 107.8(3) .
O24 S3 O23 116.7(4) .
O24 S3 O25 109.9(3) .
O23 S3 C74 108.0(3) .
O23 S3 O25 108.4(5) .
O25 S3 C74 105.3(3) .
S2 O20 Sm2 143.0(2) .
Sm1 O6 H6A 110.2 .
Sm1 O6 H6B 109.9 .
H6A O6 H6B 108.8 .
Sm3 O43 H43A 110.5 .
Sm3 O43 H43B 110.3 .
H43A O43 H43B 108.5 .
N4 O4 Sm1 130.3(3) .
Sm3 O40 H40A 110.2 .
Sm3 O40 H40B 109.9 .
H40A O40 H40B 108.8 .
Sm2 O15 H15A 110.1 .
Sm2 O15 H15B 109.7 .
H15A O15 H15B 109.0 .
Sm3 O41 H41A 111.3 .
Sm3 O41 H41B 111.1 .
H41A O41 H41B 107.6 .
N13 O37 Sm3 93.7(3) .
N9 O36 Sm3 133.4(3) .
Sm2 O17 H17A 110.2 .
Sm2 O17 H17B 109.7 .
H17A O17 H17B 108.8 .
Sm1 O5 H5A 110.2 .
Sm1 O5 H5B 110.0 .
H5A O5 H5B 108.7 .
N6 O10 Sm1 95.7(3) .
Sm2 O14 H14A 110.1 .
Sm2 O14 H14B 131(7) .
H14A O14 H14B 105.4 .
Sm2 O16 H16A 109.9 .
Sm2 O16 H16B 109.7 .
H16A O16 H16B 109.1 .
N1 O3 Sm1 137.2(3) .
O2 N3 C15 118.4(5) .
O2 N3 C11 120.3(5) .
C11 N3 C15 121.3(5) .
C70 C69 C71 121.1(5) .
C68 C69 C71 120.7(4) .
C68 C69 C70 118.2(4) .
S1 O27 Sm3 143.8(2) .
Sm2 O18 H18A 110.2 .
Sm2 O18 H18B 109.8 .
H18A O18 H18B 108.7 .
N7 O13 Sm2 132.4(3) .
N5 O7 Sm1 99.0(3) .
O4 N4 C16 119.4(4) .
O4 N4 C20 120.3(4) .
C20 N4 C16 120.3(4) .
N13 O38 Sm3 98.1(3) .
N8 O19 Sm2 144.2(3) .
N5 O8 Sm1 94.9(3) .
N3 O2 Sm1 134.7(3) .
C51 C52 S2 119.8(4) .
C53 C52 S2 119.8(4) .
C53 C52 C51 120.4(5) .
N6 O11 Sm1 98.4(3) .
N2 O1 Sm1 131.3(3) .
Sm3 O42 H42A 144.4 .
Sm3 O42 H42B 112.1 .
H42A O42 H42B 98.0 .
C4 C3 C3 122.2(6) 2_655
C2 C3 C3 121.8(6) 2_655
C2 C3 C4 116.0(5) .
C63 C62 C64 120.9(5) .
C61 C62 C63 119.2(5) .
C61 C62 C64 119.9(5) .
C8 C9 H9 119.6 .
C10 C9 H9 119.6 .
C10 C9 C8 120.9(5) .
C52 C51 H51 119.9 .
C56 C51 C52 120.2(5) .
C56 C51 H51 119.9 .
C55 C54 C78 122.1(5) .
C53 C54 C55 118.8(5) .
C53 C54 C78 119.0(4) .
N10 O44 Sm3 133.5(3) .
C70 O35 H35 109.5 .
O33 C55 C54 120.2(4) .
O33 C55 C56 119.3(4) .
C54 C55 C56 120.5(5) .
O36 N9 C31 119.3(4) .
O36 N9 C35 119.8(4) .
C35 N9 C31 120.7(4) .
C29 C28 C33 121.9(5) .
C29 C28 C27 117.3(5) .
C27 C28 C33 120.8(5) .
O11 N6 O10 117.4(4) .
O12 N6 O10 121.1(5) .
O12 N6 O11 121.5(5) .
C67 C66 H66 119.9 .
C65 C66 H66 119.9 .
C65 C66 C67 120.3(5) .
C51 C56 C55 119.1(4) .
C51 C56 C57 119.5(4) .
C55 C56 C57 121.4(5) .
O19 N8 C26 119.6(5) .
O19 N8 C30 118.7(5) .
C26 N8 C30 121.5(4) .
C69 C71 H71A 108.5 .
C69 C71 H71B 108.5 .
H71A C71 H71B 107.5 .
C72 C71 C69 115.2(4) .
C72 C71 H71A 108.5 .
C72 C71 H71B 108.5 .
O3 N1 C5 120.5(4) .
O3 N1 C1 118.6(5) .
C1 N1 C5 120.9(5) .
O45 N11 C41 120.3(5) .
C45 N11 O45 118.6(5) .
C45 N11 C41 121.2(5) .
C56 C57 H57A 109.1 .
C56 C57 H57B 109.1 .
H57A C57 H57B 107.9 .
C58 C57 C56 112.4(4) .
C58 C57 H57A 109.1 .
C58 C57 H57B 109.1 .
C63 O32 H32 109.5 .
C14 C13 C13 122.0(6) 2_754
C14 C13 C12 116.5(5) .
C12 C13 C13 121.5(7) 2_754
O13 N7 C25 119.0(5) .
O13 N7 C21 120.7(5) .
C21 N7 C25 120.2(4) .
C28 C29 H29 119.7 .
C30 C29 C28 120.5(5) .
C30 C29 H29 119.7 .
C19 C18 C18 120.6(6) 2_654
C19 C18 C17 116.2(4) .
C17 C18 C18 123.2(6) 2_654
C72 C73 H73 119.7 .
C72 C73 C74 120.6(5) .
C74 C73 H73 119.7 .
N4 C16 H16 119.9 .
N4 C16 C17 120.1(5) .
C17 C16 H16 119.9 .
C66 C67 S1 119.7(4) .
C66 C67 C68 120.5(5) .
C68 C67 S1 119.7(4) .
O32 C63 C62 119.6(5) .
O32 C63 C58 120.1(5) .
C58 C63 C62 120.2(5) .
O1 N2 C10 120.4(4) .
O1 N2 C6 119.2(4) .
C6 N2 C10 120.3(4) .
C66 C65 C70 119.0(5) .
C66 C65 C64 119.9(5) .
C70 C65 C64 121.0(5) .
C73 C72 C71 119.9(5) .
C73 C72 C77 118.6(5) .
C77 C72 C71 121.4(5) .
C48 C47 H47 120.3 .
C46 C47 H47 120.3 .
C46 C47 C48 119.4(6) .
C31 C32 H32A 119.9 .
C31 C32 C33 120.3(5) .
C33 C32 H32A 119.9 .
C77 C76 C78 120.5(5) .
C77 C76 C75 118.8(5) .
C75 C76 C78 120.7(5) .
N8 C26 H26 120.0 .
N8 C26 C27 120.1(5) .
C27 C26 H26 120.0 .
O8 N5 O7 117.6(4) .
O9 N5 O7 120.2(5) .
O9 N5 O8 122.3(5) .
C18 C19 H19 119.2 .
C20 C19 C18 121.6(5) .
C20 C19 H19 119.2 .
N3 C15 H15 120.4 .
N3 C15 C14 119.2(5) .
C14 C15 H15 120.4 .
C9 C8 C8 121.2(6) 2_755
C7 C8 C9 116.8(4) .
C7 C8 C8 122.0(6) 2_755
C73 C74 S3 119.2(4) .
C75 C74 S3 120.7(4) .
C75 C74 C73 120.2(5) .
C52 C53 H53 119.5 .
C54 C53 C52 120.9(5) .
C54 C53 H53 119.5 .
C77 O34 H34 109.5 .
O35 C70 C69 119.4(5) .
O35 C70 C65 119.4(5) .
C65 C70 C69 121.2(5) .
C23 C24 H24 119.4 .
C25 C24 H24 119.4 .
C25 C24 C23 121.3(5) .
C47 C48 C43 122.4(5) .
C49 C48 C47 117.3(5) .
C49 C48 C43 120.3(5) .
C38 C37 H37 119.7 .
C36 C37 H37 119.7 .
C36 C37 C38 120.6(7) .
C8 C7 H7 119.8 .
C6 C7 C8 120.4(5) .
C6 C7 H7 119.8 .
C60 C59 H59 119.5 .
C58 C59 H59 119.5 .
C58 C59 C60 121.0(5) .
C9 C10 H10 119.7 .
N2 C10 C9 120.7(5) .
N2 C10 H10 119.7 .
N1 C5 H5 120.1 .
N1 C5 C4 119.8(5) .
C4 C5 H5 120.1 .
O46 N12 C50 118.4(5) .
O46 N12 C46 120.3(5) .
C46 N12 C50 121.3(5) .
C13 C14 H14 119.0 .
C15 C14 C13 122.1(5) .
C15 C14 H14 119.0 .
C24 C23 C23 121.4(6) 2_765
C24 C23 C22 116.7(5) .
C22 C23 C23 121.9(6) 2_765
C59 C60 S4 119.2(4) .
C61 C60 S4 120.4(4) .
C61 C60 C59 120.3(5) .
C63 C58 C57 120.7(5) .
C59 C58 C57 120.6(4) .
C59 C58 C63 118.7(5) .
C23 C22 H22 119.7 .
C21 C22 C23 120.6(5) .
C21 C22 H22 119.7 .
N8 C30 C29 120.2(5) .
N8 C30 H30 119.9 .
C29 C30 H30 119.9 .
N11 C41 H41 119.7 .
N11 C41 C42 120.7(5) .
C42 C41 H41 119.7 .
O44 N10 C36 120.1(5) .
O44 N10 C40 119.4(6) .
C36 N10 C40 120.4(5) .
N9 C31 C32 120.4(5) .
N9 C31 H31 119.8 .
C32 C31 H31 119.8 .
C3 C4 H4 119.1 .
C5 C4 C3 121.7(5) .
C5 C4 H4 119.1 .
C32 C33 C28 121.2(5) .
C34 C33 C28 121.4(5) .
C34 C33 C32 117.5(5) .
N7 C25 C24 120.0(5) .
N7 C25 H25 120.0 .
C24 C25 H25 120.0 .
O37 N13 O38 117.4(4) .
O39 N13 O37 121.5(5) .
O39 N13 O38 121.2(4) .
C62 C64 H64A 108.4 .
C62 C64 H64B 108.4 .
C65 C64 C62 115.4(4) .
C65 C64 H64A 108.4 .
C65 C64 H64B 108.4 .
H64A C64 H64B 107.5 .
N12 C50 H50 120.2 .
N12 C50 C49 119.6(6) .
C49 C50 H50 120.2 .
N9 C35 H35A 119.7 .
N9 C35 C34 120.6(5) .
C34 C35 H35A 119.7 .
C76 C77 C72 121.0(5) .
O34 C77 C72 118.8(5) .
O34 C77 C76 120.1(5) .
C54 C78 C76 114.0(4) .
C54 C78 H78A 108.7 .
C54 C78 H78B 108.7 .
C76 C78 H78A 108.7 .
C76 C78 H78B 108.7 .
H78A C78 H78B 107.6 .
C43 C44 H44 119.9 .
C45 C44 H44 119.9 .
C45 C44 C43 120.3(5) .
C44 C43 C48 120.4(5) .
C44 C43 C42 117.2(5) .
C42 C43 C48 122.4(5) .
N4 C20 C19 120.2(5) .
N4 C20 H20 119.9 .
C19 C20 H20 119.9 .
C48 C49 H49 119.5 .
C50 C49 C48 121.0(5) .
C50 C49 H49 119.5 .
C18 C17 H17 119.3 .
C16 C17 C18 121.5(5) .
C16 C17 H17 119.3 .
N2 C6 C7 120.9(5) .
N2 C6 H6 119.6 .
C7 C6 H6 119.6 .
C41 C42 C43 119.8(6) .
C41 C42 H42 120.1 .
C43 C42 H42 120.1 .
C62 C61 H61 119.8 .
C60 C61 C62 120.4(5) .
C60 C61 H61 119.8 .
C13 C12 H12 119.7 .
C11 C12 C13 120.6(6) .
C11 C12 H12 119.7 .
C33 C34 H34A 119.8 .
C35 C34 C33 120.4(5) .
C35 C34 H34A 119.8 .
C37 C38 C38 122.3(8) 2_667
C39 C38 C37 116.7(5) .
C39 C38 C38 121.0(8) 2_667
C28 C27 H27 119.9 .
C26 C27 C28 120.2(5) .
C26 C27 H27 119.9 .
C37 C36 H36 119.6 .
N10 C36 C37 120.8(7) .
N10 C36 H36 119.6 .
N1 C1 H1 119.8 .
N1 C1 C2 120.5(6) .
C2 C1 H1 119.8 .
N3 C11 C12 120.3(5) .
N3 C11 H11 119.8 .
C12 C11 H11 119.8 .
C69 C68 C67 120.7(5) .
C69 C68 H68 119.6 .
C67 C68 H68 119.6 .
N7 C21 C22 121.2(5) .
N7 C21 H21 119.4 .
C22 C21 H21 119.4 .
C3 C2 H2 119.5 .
C1 C2 C3 121.0(5) .
C1 C2 H2 119.5 .
N11 C45 C44 120.3(5) .
N11 C45 H45 119.8 .
C44 C45 H45 119.8 .
C76 C75 H75 119.7 .
C74 C75 C76 120.6(5) .
C74 C75 H75 119.7 .
C47 C46 H46 119.4 .
N12 C46 C47 121.1(5) .
N12 C46 H46 119.4 .
N10 C40 H40 119.8 .
N10 C40 C39 120.3(7) .
C39 C40 H40 119.8 .
C38 C39 C40 121.1(7) .
C38 C39 H39 119.4 .
C40 C39 H39 119.4 .
H53A O53 H53B 110(4) .
H51A O51 H51B 108(4) .
H54A O54 H54B 109.6 .
H56A O56 H56B 109(4) .
H57C O57 H57D 107(4) .
O47 N14 O49B 129.0(13) .
O47 N14 O49A 110.6(12) .
O48 N14 O47 118.4(8) .
O48 N14 O49B 109.1(12) .
O48 N14 O49A 124.0(11) .
H50A O50 H50B 109.6 .

loop_
_geom_bond_atom_site_label_1
_geom_bond_atom_site_label_2
_geom_bond_distance
_geom_bond_site_symmetry_2
Sm2 O20 2.420(3) .
Sm2 O15 2.492(3) .
Sm2 O17 2.420(4) .
Sm2 O14 2.401(4) .
Sm2 O16 2.459(4) .
Sm2 O18 2.472(4) .
Sm2 O13 2.353(3) .
Sm2 O19 2.304(3) .
Sm3 O43 2.460(4) .
Sm3 O40 2.458(4) .
Sm3 O41 2.422(4) .
Sm3 O37 2.649(4) .
Sm3 O36 2.342(3) .
Sm3 O27 2.392(4) .
Sm3 O38 2.554(4) .
Sm3 O42 2.533(4) .
Sm3 O44 2.379(4) .
Sm1 O6 2.507(4) .
Sm1 O4 2.452(4) .
Sm1 O5 2.485(4) .
Sm1 O10 2.660(4) .
Sm1 O3 2.414(4) .
Sm1 O7 2.587(4) .
Sm1 O8 2.676(4) .
Sm1 O2 2.450(4) .
Sm1 O11 2.604(4) .
Sm1 O1 2.415(4) .
S1 O26 1.459(4) .
S1 O28 1.451(4) .
S1 O27 1.467(4) .
S1 C67 1.764(5) .
S2 O20 1.471(4) .
S2 O21 1.458(4) .
S2 C52 1.765(5) .
S2 O22 1.454(4) .
S4 O31 1.470(4) .
S4 O30 1.449(4) .
S4 O29 1.461(4) .
S4 C60 1.768(5) .
S3 O24 1.425(5) .
S3 C74 1.769(6) .
S3 O23 1.426(6) .
S3 O25 1.473(6) .
O6 H6A 0.8847 .
O6 H6B 0.8836 .
O43 H43A 0.8905 .
O43 H43B 0.8923 .
O33 C55 1.357(6) .
O4 N4 1.334(5) .
O40 H40A 0.8837 .
O40 H40B 0.8831 .
O15 H15A 0.8809 .
O15 H15B 0.8811 .
O41 H41A 0.9081 .
O41 H41B 0.9067 .
O37 N13 1.253(6) .
O36 N9 1.334(5) .
O17 H17A 0.8813 .
O17 H17B 0.8823 .
O5 H5A 0.8846 .
O5 H5B 0.8844 .
O10 N6 1.267(6) .
O14 H14A 0.8857 .
O14 H14B 0.826(14) .
O39 N13 1.239(6) .
O16 H16A 0.8789 .
O16 H16B 0.8791 .
O3 N1 1.328(5) .
N3 O2 1.330(5) .
N3 C15 1.352(7) .
N3 C11 1.337(8) .
C69 C71 1.529(7) .
C69 C70 1.415(7) .
C69 C68 1.380(7) .
O45 N11 1.345(6) .
O18 H18A 0.8844 .
O18 H18B 0.8836 .
O13 N7 1.329(5) .
O7 N5 1.268(6) .
N4 C16 1.354(6) .
N4 C20 1.348(7) .
O38 N13 1.260(6) .
O19 N8 1.331(5) .
O8 N5 1.259(6) .
C52 C51 1.392(7) .
C52 C53 1.387(7) .
O11 N6 1.267(6) .
O1 N2 1.332(5) .
O42 H42A 0.8725 .
O42 H42B 0.9341 .
C3 C3 1.479(9) 2_655
C3 C4 1.396(7) .
C3 C2 1.386(8) .
C62 C63 1.415(7) .
C62 C64 1.533(7) .
C62 C61 1.392(8) .
C9 H9 0.9500 .
C9 C8 1.398(7) .
C9 C10 1.376(7) .
C51 H51 0.9500 .
C51 C56 1.387(7) .
C54 C55 1.406(7) .
C54 C53 1.386(7) .
C54 C78 1.522(7) .
O44 N10 1.327(6) .
O35 H35 0.8400 .
O35 C70 1.342(7) .
C55 C56 1.414(7) .
N9 C31 1.345(7) .
N9 C35 1.343(7) .
C28 C29 1.393(7) .
C28 C33 1.480(7) .
C28 C27 1.400(7) .
N6 O12 1.230(6) .
C66 H66 0.9500 .
C66 C67 1.393(7) .
C66 C65 1.378(7) .
C56 C57 1.526(7) .
N8 C26 1.341(7) .
N8 C30 1.341(7) .
C71 H71A 0.9900 .
C71 H71B 0.9900 .
C71 C72 1.518(7) .
O46 N12 1.334(6) .
N1 C5 1.344(7) .
N1 C1 1.335(7) .
N11 C41 1.345(8) .
N11 C45 1.337(7) .
C57 H57A 0.9900 .
C57 H57B 0.9900 .
C57 C58 1.518(7) .
O32 H32 0.8400 .
O32 C63 1.341(7) .
C13 C13 1.482(10) 2_754
C13 C14 1.385(8) .
C13 C12 1.394(8) .
N7 C25 1.358(7) .
N7 C21 1.341(7) .
C29 H29 0.9500 .
C29 C30 1.371(7) .
C18 C18 1.480(9) 2_654
C18 C19 1.388(7) .
C18 C17 1.392(7) .
C73 H73 0.9500 .
C73 C72 1.380(8) .
C73 C74 1.397(8) .
C16 H16 0.9500 .
C16 C17 1.380(7) .
C67 C68 1.397(7) .
C63 C58 1.410(7) .
N2 C10 1.349(7) .
N2 C6 1.342(7) .
C65 C70 1.409(7) .
C65 C64 1.522(7) .
C72 C77 1.414(7) .
C47 H47 0.9500 .
C47 C48 1.400(8) .
C47 C46 1.375(8) .
C32 H32A 0.9500 .
C32 C31 1.376(7) .
C32 C33 1.393(7) .
C76 C77 1.394(8) .
C76 C78 1.524(7) .
C76 C75 1.394(8) .
C26 H26 0.9500 .
C26 C27 1.378(7) .
N5 O9 1.242(6) .
C19 H19 0.9500 .
C19 C20 1.380(7) .
C15 H15 0.9500 .
C15 C14 1.381(8) .
C8 C8 1.478(9) 2_755
C8 C7 1.397(7) .
C74 C75 1.383(7) .
C53 H53 0.9500 .
O34 H34 0.8400 .
O34 C77 1.346(7) .
C24 H24 0.9500 .
C24 C23 1.388(7) .
C24 C25 1.379(7) .
C48 C43 1.481(7) .
C48 C49 1.400(8) .
C37 H37 0.9500 .
C37 C38 1.386(10) .
C37 C36 1.384(8) .
C7 H7 0.9500 .
C7 C6 1.386(7) .
C59 H59 0.9500 .
C59 C60 1.391(7) .
C59 C58 1.388(7) .
C10 H10 0.9500 .
C5 H5 0.9500 .
C5 C4 1.367(7) .
N12 C50 1.351(8) .
N12 C46 1.335(8) .
C14 H14 0.9500 .
C23 C23 1.489(9) 2_765
C23 C22 1.401(7) .
C60 C61 1.385(7) .
C22 H22 0.9500 .
C22 C21 1.369(7) .
C30 H30 0.9500 .
C41 H41 0.9500 .
C41 C42 1.368(8) .
N10 C36 1.333(9) .
N10 C40 1.337(9) .
C31 H31 0.9500 .
C4 H4 0.9500 .
C33 C34 1.392(8) .
C25 H25 0.9500 .
C64 H64A 0.9900 .
C64 H64B 0.9900 .
C50 H50 0.9500 .
C50 C49 1.366(8) .
C35 H35A 0.9500 .
C35 C34 1.369(8) .
C78 H78A 0.9900 .
C78 H78B 0.9900 .
C44 H44 0.9500 .
C44 C43 1.400(8) .
C44 C45 1.371(8) .
C43 C42 1.405(8) .
C20 H20 0.9500 .
C49 H49 0.9500 .
C17 H17 0.9500 .
C6 H6 0.9500 .
C42 H42 0.9500 .
C61 H61 0.9500 .
C12 H12 0.9500 .
C12 C11 1.393(7) .
C34 H34A 0.9500 .
C38 C38 1.495(10) 2_667
C38 C39 1.379(10) .
C27 H27 0.9500 .
C36 H36 0.9500 .
C1 H1 0.9500 .
C1 C2 1.379(8) .
C11 H11 0.9500 .
C68 H68 0.9500 .
C21 H21 0.9500 .
C2 H2 0.9500 .
C45 H45 0.9500 .
C75 H75 0.9500 .
C46 H46 0.9500 .
C40 H40 0.9500 .
C40 C39 1.385(8) .
C39 H39 0.9500 .
O53 H53A 0.827(14) .
O53 H53B 0.828(14) .
O51 H51A 0.832(14) .
O51 H51B 0.830(14) .
O54 H54A 0.8694 .
O54 H54B 0.8701 .
O56 H56A 0.830(14) .
O56 H56B 0.831(14) .
O57 H57C 0.834(14) .
O57 H57D 0.832(14) .
O47 N14 1.236(9) .
N14 O48 1.209(10) .
N14 O49B 1.254(11) .
N14 O49A 1.275(11) .
O50 H50A 0.8687 .
O50 H50B 0.8702 .

loop_
_geom_hbond_atom_site_label_D
_geom_hbond_atom_site_label_H
_geom_hbond_atom_site_label_A
_geom_hbond_distance_DH
_geom_hbond_distance_HA
_geom_hbond_distance_DA
_geom_hbond_angle_DHA
_geom_hbond_site_symmetry_A
O6 H6B O22 0.88 2.04 2.734(5) 134.5 .
O43 H43B O45 0.89 1.92 2.636(5) 135.7 1_556
O40 H40B O46 0.88 1.93 2.700(6) 145.5 2_666
O15 H15B O45 0.88 2.05 2.665(5) 125.8 2_765
O41 H41A O25 0.91 1.97 2.879(7) 176.5 2_666
O41 H41B O56 0.91 1.87 2.700(6) 150.7 .
O17 H17B O21 0.88 1.87 2.722(5) 161.3 .
O5 H5A O55B 0.88 2.10 2.871(12) 145.5 2_665
O5 H5A O55A 0.88 1.89 2.718(13) 154.8 2_665
O5 H5B O28 0.88 2.13 2.735(5) 125.1 1_554
O14 H14A O29 0.89 1.84 2.707(5) 165.2 2_766
O16 H16A O39 0.88 2.13 2.770(5) 129.2 1_655
O18 H18B O46 0.88 1.95 2.639(5) 134.2 .
O42 H42B O26 0.93 1.88 2.739(6) 152.7 .
O35 H35 O34 0.84 1.93 2.571(6) 131.8 .
O32 H32 O33 0.84 1.84 2.663(6) 168.1 .
O34 H34 O33 0.84 1.79 2.573(6) 153.5 .
O54 H54B O45 0.87 1.96 2.828(7) 173.3 2_665
O50 H50A O47 0.87 2.05 2.873(10) 156.9 .
O50 H50B O59 0.87 2.14 2.770(14) 128.4 2_665
O53 H53A O24 0.827(14) 1.96(5) 2.743(7) 157(12) .
O53 H53B O52 0.828(14) 1.85(2) 2.673(8) 171(12) .
O51 H51B O31 0.830(14) 2.10(5) 2.892(6) 159(14) 1_455
O56 H56B O46 0.831(14) 2.17(10) 2.865(8) 142(14) 2_666
O14 H14B O54 0.826(14) 1.86(3) 2.654(6) 162(10) 1_655

loop_
_geom_torsion_atom_site_label_1
_geom_torsion_atom_site_label_2
_geom_torsion_atom_site_label_3
_geom_torsion_atom_site_label_4
_geom_torsion
_geom_torsion_site_symmetry_1
_geom_torsion_site_symmetry_4
Sm2 O13 N7 C25 -90.6(5) . .
Sm2 O13 N7 C21 93.1(6) . .
Sm2 O19 N8 C26 -71.2(7) . .
Sm2 O19 N8 C30 113.3(6) . .
Sm3 O37 N13 O39 164.9(4) . .
Sm3 O37 N13 O38 -14.7(4) . .
Sm3 O36 N9 C31 -103.0(5) . .
Sm3 O36 N9 C35 80.8(6) . .
Sm3 O38 N13 O37 15.4(5) . .
Sm3 O38 N13 O39 -164.2(4) . .
Sm3 O44 N10 C36 93.2(6) . .
Sm3 O44 N10 C40 -89.9(7) . .
Sm1 O4 N4 C16 143.8(4) . .
Sm1 O4 N4 C20 -38.5(6) . .
Sm1 O10 N6 O11 -1.6(5) . .
Sm1 O10 N6 O12 177.6(4) . .
Sm1 O3 N1 C5 -79.1(6) . .
Sm1 O3 N1 C1 102.3(6) . .
Sm1 O7 N5 O8 -2.7(5) . .
Sm1 O7 N5 O9 178.6(4) . .
Sm1 O8 N5 O7 2.6(5) . .
Sm1 O8 N5 O9 -178.8(5) . .
Sm1 O11 N6 O10 1.6(5) . .
Sm1 O11 N6 O12 -177.5(4) . .
Sm1 O1 N2 C10 -42.9(6) . .
Sm1 O1 N2 C6 138.9(4) . .
S1 C67 C68 C69 -173.1(4) . .
S2 C52 C51 C56 -177.1(4) . .
S2 C52 C53 C54 176.2(4) . .
S4 C60 C61 C62 179.1(4) . .
S3 C74 C75 C76 -176.1(4) . .
O20 S2 C52 C51 -61.8(4) . .
O20 S2 C52 C53 121.2(4) . .
O33 C55 C56 C51 175.5(4) . .
O33 C55 C56 C57 -4.2(7) . .
O21 S2 O20 Sm2 -22.1(4) . .
O21 S2 C52 C51 57.2(4) . .
O21 S2 C52 C53 -119.7(4) . .
O4 N4 C16 C17 -179.4(5) . .
O4 N4 C20 C19 178.6(5) . .
O31 S4 C60 C59 -29.4(5) . .
O31 S4 C60 C61 153.9(4) . .
O36 N9 C31 C32 -175.0(4) . .
O36 N9 C35 C34 175.3(6) . .
O26 S1 O27 Sm3 11.5(5) . .
O26 S1 C67 C66 -113.9(4) . .
O26 S1 C67 C68 61.7(5) . .
O28 S1 O27 Sm3 -115.2(4) . .
O28 S1 C67 C66 7.9(5) . .
O28 S1 C67 C68 -176.6(4) . .
O3 N1 C5 C4 -178.6(5) . .
O3 N1 C1 C2 177.7(6) . .
N3 C15 C14 C13 1.5(9) . .
C69 C71 C72 C73 -91.7(6) . .
C69 C71 C72 C77 91.9(6) . .
O27 S1 C67 C66 127.5(4) . .
O27 S1 C67 C68 -57.0(5) . .
O45 N11 C41 C42 -173.4(5) . .
O45 N11 C45 C44 173.5(5) . .
O13 N7 C25 C24 -176.7(4) . .
O13 N7 C21 C22 176.3(5) . .
N4 C16 C17 C18 -0.2(8) . .
O19 N8 C26 C27 -172.1(4) . .
O19 N8 C30 C29 171.1(5) . .
O2 N3 C15 C14 176.2(5) . .
O2 N3 C11 C12 -176.8(5) . .
C52 S2 O20 Sm2 94.7(4) . .
C52 C51 C56 C55 2.0(7) . .
C52 C51 C56 C57 -178.3(4) . .
O1 N2 C10 C9 -179.9(5) . .
O1 N2 C6 C7 179.2(5) . .
C3 C3 C4 C5 179.2(6) 2_655 .
C3 C3 C2 C1 179.9(6) 2_655 .
C62 C63 C58 C57 -175.9(5) . .
C62 C63 C58 C59 4.8(7) . .
C9 C8 C7 C6 -1.8(8) . .
O22 S2 O20 Sm2 -149.2(3) . .
O22 S2 C52 C51 179.3(4) . .
O22 S2 C52 C53 2.3(5) . .
C51 C52 C53 C54 -0.7(7) . .
C51 C56 C57 C58 99.8(5) . .
C54 C55 C56 C51 -2.9(7) . .
C54 C55 C56 C57 177.3(4) . .
O44 N10 C36 C37 175.5(5) . .
O44 N10 C40 C39 -176.3(6) . .
C55 C54 C53 C52 -0.2(7) . .
C55 C54 C78 C76 81.8(6) . .
C55 C56 C57 C58 -80.4(6) . .
N9 C35 C34 C33 -0.7(10) . .
C28 C29 C30 N8 1.4(8) . .
C28 C33 C34 C35 -176.4(6) . .
C66 C67 C68 C69 2.4(8) . .
C66 C65 C70 C69 4.0(8) . .
C66 C65 C70 O35 -172.7(5) . .
C66 C65 C64 C62 -108.0(6) . .
C56 C57 C58 C63 93.1(6) . .
C56 C57 C58 C59 -87.6(6) . .
O24 S3 C74 C73 -52.6(5) . .
O24 S3 C74 C75 127.1(5) . .
N8 C26 C27 C28 0.8(8) . .
C71 C69 C70 O35 -5.0(8) . .
C71 C69 C70 C65 178.3(5) . .
C71 C69 C68 C67 178.4(5) . .
C71 C72 C77 C76 -178.9(5) . .
C71 C72 C77 O34 2.9(8) . .
O46 N12 C50 C49 174.2(5) . .
O46 N12 C46 C47 -174.1(5) . .
N1 C5 C4 C3 0.6(8) . .
N1 C1 C2 C3 1.2(10) . .
N11 C41 C42 C43 0.1(8) . .
O32 C63 C58 C57 6.3(7) . .
O32 C63 C58 C59 -173.0(5) . .
C13 C13 C14 C15 -179.4(6) 2_754 .
C13 C13 C12 C11 178.8(6) 2_754 .
C13 C12 C11 N3 -0.4(8) . .
O30 S4 C60 C59 -150.5(4) . .
O30 S4 C60 C61 32.7(5) . .
O29 S4 C60 C59 89.4(4) . .
O29 S4 C60 C61 -87.3(5) . .
C29 C28 C33 C32 159.3(5) . .
C29 C28 C33 C34 -22.2(8) . .
C29 C28 C27 C26 -3.7(7) . .
C18 C18 C19 C20 -179.9(6) 2_654 .
C18 C18 C17 C16 179.1(6) 2_654 .
C18 C19 C20 N4 1.8(8) . .
C73 C72 C77 C76 4.6(8) . .
C73 C72 C77 O34 -173.6(5) . .
C73 C74 C75 C76 3.7(8) . .
C16 N4 C20 C19 -3.7(8) . .
C67 S1 O27 Sm3 128.8(4) . .
C67 C66 C65 C70 -0.3(8) . .
C67 C66 C65 C64 -176.1(5) . .
C63 C62 C64 C65 -94.5(6) . .
C63 C62 C61 C60 0.7(7) . .
C65 C66 C67 S1 172.6(4) . .
C65 C66 C67 C68 -2.9(8) . .
C72 C73 C74 S3 177.7(4) . .
C72 C73 C74 C75 -2.1(8) . .
C47 C48 C43 C44 -162.4(5) . .
C47 C48 C43 C42 18.8(8) . .
C47 C48 C49 C50 4.5(8) . .
C32 C33 C34 C35 2.1(9) . .
C26 N8 C30 C29 -4.4(8) . .
C19 C18 C17 C16 -1.7(8) . .
C15 N3 O2 Sm1 107.4(5) . .
C15 N3 C11 C12 2.1(8) . .
C8 C9 C10 N2 0.7(8) . .
C8 C8 C7 C6 179.1(6) 2_755 .
C8 C7 C6 N2 0.8(8) . .
C74 C73 C72 C71 -178.5(5) . .
C74 C73 C72 C77 -2.0(8) . .
C53 C52 C51 C56 -0.2(7) . .
C53 C54 C55 O33 -176.4(4) . .
C53 C54 C55 C56 2.0(7) . .
C53 C54 C78 C76 -100.8(6) . .
C70 C69 C71 C72 -76.4(6) . .
C70 C69 C68 C67 1.2(8) . .
C70 C65 C64 C62 76.3(7) . .
C24 C23 C22 C21 0.4(8) . .
C48 C47 C46 N12 -0.1(8) . .
C48 C43 C42 C41 172.8(5) . .
C37 C38 C39 C40 -2.0(10) . .
C59 C60 C61 C62 2.4(7) . .
C10 C9 C8 C8 -179.9(6) . 2_755
C10 C9 C8 C7 1.1(8) . .
C10 N2 C6 C7 1.0(8) . .
C5 N1 C1 C2 -0.9(9) . .
N12 C50 C49 C48 0.1(8) . .
C14 C13 C12 C11 -0.7(8) . .
C23 C24 C25 N7 0.7(8) . .
C23 C23 C22 C21 -179.0(6) 2_765 .
C23 C22 C21 N7 -0.1(8) . .
C60 C59 C58 C57 179.1(4) . .
C60 C59 C58 C63 -1.6(7) . .
C58 C59 C60 S4 -178.7(4) . .
C58 C59 C60 C61 -2.0(7) . .
C30 N8 C26 C27 3.3(8) . .
C41 N11 C45 C44 -5.9(8) . .
N10 C40 C39 C38 1.2(11) . .
C31 N9 C35 C34 -1.0(9) . .
C31 C32 C33 C28 176.7(5) . .
C31 C32 C33 C34 -1.9(8) . .
C4 C3 C2 C1 -0.6(9) . .
C33 C28 C29 C30 -177.6(5) . .
C33 C28 C27 C26 176.5(5) . .
C33 C32 C31 N9 0.3(8) . .
C25 N7 C21 C22 0.1(8) . .
C25 C24 C23 C23 178.7(6) . 2_765
C25 C24 C23 C22 -0.7(8) . .
C64 C62 C63 O32 -3.6(7) . .
C64 C62 C63 C58 178.6(5) . .
C64 C62 C61 C60 177.8(5) . .
C64 C65 C70 C69 179.7(5) . .
C64 C65 C70 O35 3.0(8) . .
C50 N12 C46 C47 4.9(8) . .
C35 N9 C31 C32 1.2(8) . .
C77 C76 C78 C54 -89.7(6) . .
C77 C76 C75 C74 -1.1(8) . .
C78 C54 C55 O33 1.0(7) . .
C78 C54 C55 C56 179.5(4) . .
C78 C54 C53 C52 -177.7(5) . .
C78 C76 C77 C72 178.5(5) . .
C78 C76 C77 O34 -3.3(8) . .
C78 C76 C75 C74 177.3(5) . .
C44 C43 C42 C41 -6.0(8) . .
C43 C48 C49 C50 -175.9(5) . .
C43 C44 C45 N11 -0.4(9) . .
C20 N4 C16 C17 3.0(8) . .
C49 C48 C43 C44 18.0(7) . .
C49 C48 C43 C42 -160.8(5) . .
C17 C18 C19 C20 0.9(8) . .
C6 N2 C10 C9 -1.8(8) . .
C61 C62 C63 O32 173.4(5) . .
C61 C62 C63 C58 -4.3(7) . .
C61 C62 C64 C65 88.5(6) . .
C12 C13 C14 C15 0.1(8) . .
C38 C37 C36 N10 0.5(10) . .
C38 C38 C39 C40 177.5(7) 2_667 .
C27 C28 C29 C30 2.6(8) . .
C27 C28 C33 C32 -20.9(7) . .
C27 C28 C33 C34 157.6(6) . .
C36 C37 C38 C38 -178.3(7) . 2_667
C36 C37 C38 C39 1.2(9) . .
C36 N10 C40 C39 0.6(10) . .
C1 N1 C5 C4 0.0(8) . .
C11 N3 O2 Sm1 -73.7(6) . .
C11 N3 C15 C14 -2.7(8) . .
C68 C69 C71 C72 106.4(6) . .
C68 C69 C70 O35 172.3(5) . .
C68 C69 C70 C65 -4.4(8) . .
C21 N7 C25 C24 -0.4(8) . .
C2 C3 C4 C5 -0.3(8) . .
O23 S3 C74 C73 -179.6(6) . .
O23 S3 C74 C75 0.1(7) . .
C45 N11 C41 C42 6.0(8) . .
C45 C44 C43 C48 -172.7(5) . .
C45 C44 C43 C42 6.1(8) . .
O25 S3 C74 C73 64.7(5) . .
O25 S3 C74 C75 -115.6(5) . .
C75 C76 C77 C72 -3.1(8) . .
C75 C76 C77 O34 175.1(5) . .
C75 C76 C78 C54 92.0(6) . .
C46 C47 C48 C43 175.9(5) . .
C46 C47 C48 C49 -4.5(7) . .
C46 N12 C50 C49 -4.9(8) . .
C40 N10 C36 C37 -1.4(9) . .

loop_
_twin_individual_id
_twin_individual_mass_fraction_refined
1 0.654(2)
2 0.1989(16)
3 0.1467(15)
